data_4512328
loop_
_publ_author_name
'Kim, Yejin'
'Mckinley, Emma J.'
'Christensen, Kirsten E.'
'Rees, Nicholas H.'
'Thompson, Amber L.'

_publ_section_title
;
 Toward the Understanding of Modulation in Molecular Materials:
 Barluenga's Reagent and its Analogues.
;
_journal_coden_ASTM CGDEFU
_journal_issue 12
_journal_name_full 'Crystal Growth & Design'
_journal_page_first 6294
_journal_page_last 6301
_journal_paper_doi 10.1021/cg500983s
_journal_volume 14
_journal_year 2014
_chemical_formula_sum 'C10 H10 Cl I N2 O4'
_space_group_IT_number 1
_symmetry_cell_setting triclinic
_symmetry_Int_Tables_number 1
_symmetry_space_group_name_Hall 'P 1'
_symmetry_space_group_name_H-M 'P 1'
_cell_angle_alpha 90.000(6)
_cell_angle_beta 113.272(7)
_cell_angle_gamma 90.000(5)
_cell_formula_units_Z 4
_cell_length_a 12.4327(8)
_cell_length_b 80.8290(5)
_cell_length_c 14.8445(12)
_cell_volume 13703.9(16)
_oxford_structure_analysis_title 026yk13-250K
_cod_data_source_file cg500983s_si_004.cif
_cod_data_source_block IPy2ClO4-250K
_cod_depositor_comments 'Adding full bibliography for 4512310--4512328.cif.'
_cod_original_formula_sum 'C10 H10 Cl1 I1 N2 O4'
_cod_database_code 4512328

loop_
_space_group_symop_id
_space_group_symop_operation_xyz
1 x,y,z

loop_
_atom_site_label
_atom_site_type_symbol
_atom_site_fract_x
_atom_site_fract_y
_atom_site_fract_z
_atom_site_adp_type
_atom_site_U_iso_or_equiv
_atom_site_site_symmetry_multiplicity
_atom_site_occupancy
_atom_site_calc_flag
I1-1 I 0.749586 0.02544 0.003625 Uani 0.0527 1 1 d
I1-2 I 0.749461 0.225573 0.004718 Uani 0.0527 1 1 d
I1-3 I 0.749606 0.425419 0.003453 Uani 0.0527 1 1 d
I1-4 I 0.749947 0.625056 0.000463 Uani 0.0527 1 1 d
I1-5 I 0.74986 0.725149 0.001228 Uani 0.0527 1 1 d
I1-6 I 0.749551 0.925478 0.003935 Uani 0.0527 1 1 d
I1-7 I 0.750509 0.124459 0.99554 Uani 0.0527 1 1 d
I1-8 I 0.750499 0.32447 0.995632 Uani 0.0527 1 1 d
I1-9 I 0.750239 0.524746 0.997907 Uani 0.0527 1 1 d
I1-10 I 0.750315 0.824665 0.997241 Uani 0.0527 1 1 d
I1-11 I 0.249735 0.075282 0.002322 Uani 0.0527 1 1 d
I1-12 I 0.249709 0.375309 0.002545 Uani 0.0527 1 1 d
I1-13 I 0.249482 0.575551 0.004538 Uani 0.0527 1 1 d
I1-14 I 0.249513 0.775518 0.004263 Uani 0.0527 1 1 d
I1-15 I 0.249788 0.975226 0.001858 Uani 0.0527 1 1 d
I1-16 I 0.250082 0.174913 0.99928 Uani 0.0527 1 1 d
I1-17 I 0.250111 0.274882 0.999025 Uani 0.0527 1 1 d
I1-18 I 0.250432 0.47454 0.996214 Uani 0.0527 1 1 d
I1-19 I 0.250537 0.674429 0.995296 Uani 0.0527 1 1 d
I1-20 I 0.250374 0.874603 0.996729 Uani 0.0527 1 1 d
I1-21 I 0.249586 0.02456 0.503625 Uani 0.0527 1 1 d
I1-22 I 0.250509 0.125541 0.495541 Uani 0.0527 1 1 d
I1-23 I 0.249461 0.224427 0.504718 Uani 0.0527 1 1 d
I1-24 I 0.250499 0.32553 0.495632 Uani 0.0527 1 1 d
I1-25 I 0.249606 0.424581 0.503453 Uani 0.0527 1 1 d
I1-26 I 0.250239 0.525254 0.497907 Uani 0.0527 1 1 d
I1-27 I 0.249947 0.624944 0.500463 Uani 0.0527 1 1 d
I1-28 I 0.24986 0.724851 0.501228 Uani 0.0527 1 1 d
I1-29 I 0.250315 0.825335 0.497241 Uani 0.0527 1 1 d
I1-30 I 0.249551 0.924522 0.503935 Uani 0.0527 1 1 d
I1-31 I 0.749735 0.074718 0.502322 Uani 0.0527 1 1 d
I1-32 I 0.750082 0.175087 0.49928 Uani 0.0527 1 1 d
I1-33 I 0.750111 0.275118 0.499025 Uani 0.0527 1 1 d
I1-34 I 0.749709 0.374691 0.502545 Uani 0.0527 1 1 d
I1-35 I 0.750432 0.47546 0.496214 Uani 0.0527 1 1 d
I1-36 I 0.749482 0.574449 0.504538 Uani 0.0527 1 1 d
I1-37 I 0.750537 0.675571 0.495296 Uani 0.0527 1 1 d
I1-38 I 0.749513 0.774482 0.504263 Uani 0.0527 1 1 d
I1-39 I 0.750374 0.875397 0.496729 Uani 0.0527 1 1 d
I1-40 I 0.749788 0.974774 0.501858 Uani 0.0527 1 1 d
N1-1 N 0.678609 0.003773 0.0594 Uani 0.0544 1 1 d
N1-2 N 0.680972 0.103802 0.058137 Uani 0.0544 1 1 d
N1-3 N 0.677746 0.204897 0.067213 Uani 0.0544 1 1 d
N1-4 N 0.681419 0.302819 0.051497 Uani 0.0544 1 1 d
N1-5 N 0.677773 0.405612 0.071824 Uani 0.0544 1 1 d
N1-6 N 0.680921 0.502465 0.04951 Uani 0.0544 1 1 d
N1-7 N 0.678677 0.60556 0.07093 Uani 0.0544 1 1 d
N1-8 N 0.679727 0.702917 0.05317 Uani 0.0544 1 1 d
N1-9 N 0.680007 0.804767 0.064977 Uani 0.0544 1 1 d
N1-10 N 0.678433 0.903948 0.060647 Uani 0.0544 1 1 d
N1-11 N 0.178067 0.055691 0.072159 Uani 0.0544 1 1 d
N1-12 N 0.18047 0.152562 0.050417 Uani 0.0544 1 1 d
N1-13 N 0.179226 0.255298 0.068898 Uani 0.0544 1 1 d
N1-14 N 0.179151 0.353309 0.056064 Uani 0.0544 1 1 d
N1-15 N 0.180536 0.454295 0.061594 Uani 0.0544 1 1 d
N1-16 N 0.178019 0.554439 0.064082 Uani 0.0544 1 1 d
N1-17 N 0.181342 0.653183 0.053897 Uani 0.0544 1 1 d
N1-18 N 0.177642 0.755389 0.070464 Uani 0.0544 1 1 d
N1-19 N 0.181242 0.852518 0.049654 Uani 0.0544 1 1 d
N1-20 N 0.178207 0.955683 0.07202 Uani 0.0544 1 1 d
N1-21 N 0.319553 0.004382 0.437784 Uani 0.0544 1 1 d
N1-22 N 0.321916 0.104352 0.436521 Uani 0.0544 1 1 d
N1-23 N 0.31869 0.203258 0.445597 Uani 0.0544 1 1 d
N1-24 N 0.322363 0.305335 0.429881 Uani 0.0544 1 1 d
N1-25 N 0.318717 0.402543 0.450208 Uani 0.0544 1 1 d
N1-26 N 0.321865 0.50569 0.427894 Uani 0.0544 1 1 d
N1-27 N 0.319621 0.602595 0.449314 Uani 0.0544 1 1 d
N1-28 N 0.320671 0.705238 0.431554 Uani 0.0544 1 1 d
N1-29 N 0.320951 0.803388 0.443361 Uani 0.0544 1 1 d
N1-30 N 0.319378 0.904206 0.439031 Uani 0.0544 1 1 d
N1-31 N 0.819011 0.052464 0.450543 Uani 0.0544 1 1 d
N1-32 N 0.821414 0.155592 0.428801 Uani 0.0544 1 1 d
N1-33 N 0.82017 0.252857 0.447282 Uani 0.0544 1 1 d
N1-34 N 0.820095 0.354846 0.434448 Uani 0.0544 1 1 d
N1-35 N 0.82148 0.45386 0.439977 Uani 0.0544 1 1 d
N1-36 N 0.818963 0.553715 0.442466 Uani 0.0544 1 1 d
N1-37 N 0.822286 0.654972 0.432281 Uani 0.0544 1 1 d
N1-38 N 0.818586 0.752766 0.448848 Uani 0.0544 1 1 d
N1-39 N 0.822186 0.855637 0.428038 Uani 0.0544 1 1 d
N1-40 N 0.819151 0.952472 0.450404 Uani 0.0544 1 1 d
N1-41 N 0.320197 0.095077 0.933888 Uani 0.0544 1 1 d
N1-42 N 0.320068 0.197199 0.947708 Uani 0.0544 1 1 d
N1-43 N 0.321503 0.294379 0.928563 Uani 0.0544 1 1 d
N1-44 N 0.318947 0.397533 0.950561 Uani 0.0544 1 1 d
N1-45 N 0.322294 0.494453 0.928551 Uani 0.0544 1 1 d
N1-46 N 0.318588 0.597062 0.947731 Uani 0.0544 1 1 d
N1-47 N 0.322174 0.695261 0.933857 Uani 0.0544 1 1 d
N1-48 N 0.319171 0.796022 0.940634 Uani 0.0544 1 1 d
N1-49 N 0.321204 0.896399 0.941829 Uani 0.0544 1 1 d
N1-50 N 0.320404 0.994932 0.932816 Uani 0.0544 1 1 d
N1-51 N 0.818681 0.047427 0.950037 Uani 0.0544 1 1 d
N1-52 N 0.822362 0.144722 0.930253 Uani 0.0544 1 1 d
N1-53 N 0.818727 0.246664 0.945071 Uani 0.0544 1 1 d
N1-54 N 0.821846 0.345735 0.937132 Uani 0.0544 1 1 d
N1-55 N 0.819646 0.445531 0.937167 Uani 0.0544 1 1 d
N1-56 N 0.820644 0.546842 0.945041 Uani 0.0544 1 1 d
N1-57 N 0.820977 0.644594 0.930275 Uani 0.0544 1 1 d
N1-58 N 0.819355 0.747489 0.950026 Uani 0.0544 1 1 d
N1-59 N 0.822056 0.84432 0.92784 Uani 0.0544 1 1 d
N1-60 N 0.818625 0.947354 0.949597 Uani 0.0544 1 1 d
N1-61 N 0.679253 0.096768 0.555504 Uani 0.0544 1 1 d
N1-62 N 0.679124 0.194646 0.569324 Uani 0.0544 1 1 d
N1-63 N 0.680559 0.297466 0.550179 Uani 0.0544 1 1 d
N1-64 N 0.678003 0.394312 0.572177 Uani 0.0544 1 1 d
N1-65 N 0.68135 0.497392 0.550167 Uani 0.0544 1 1 d
N1-66 N 0.677644 0.594783 0.569347 Uani 0.0544 1 1 d
N1-67 N 0.68123 0.696585 0.555473 Uani 0.0544 1 1 d
N1-68 N 0.678227 0.795824 0.56225 Uani 0.0544 1 1 d
N1-69 N 0.68026 0.895446 0.563445 Uani 0.0544 1 1 d
N1-70 N 0.67946 0.996914 0.554432 Uani 0.0544 1 1 d
N1-71 N 0.177737 0.044418 0.571653 Uani 0.0544 1 1 d
N1-72 N 0.181418 0.147123 0.551869 Uani 0.0544 1 1 d
N1-73 N 0.177783 0.245181 0.566687 Uani 0.0544 1 1 d
N1-74 N 0.180902 0.34611 0.558748 Uani 0.0544 1 1 d
N1-75 N 0.178702 0.446314 0.558783 Uani 0.0544 1 1 d
N1-76 N 0.1797 0.545003 0.566657 Uani 0.0544 1 1 d
N1-77 N 0.180033 0.647252 0.551891 Uani 0.0544 1 1 d
N1-78 N 0.178411 0.744356 0.571642 Uani 0.0544 1 1 d
N1-79 N 0.181112 0.847525 0.549456 Uani 0.0544 1 1 d
N1-80 N 0.177681 0.944492 0.571213 Uani 0.0544 1 1 d
C1-1 C 0.664076 0.005356 0.143856 Uani 0.0673 1 1 d
C1-2 C 0.676736 0.105401 0.144876 Uani 0.0673 1 1 d
C1-3 C 0.665234 0.20741 0.151911 Uani 0.0673 1 1 d
C1-4 C 0.674093 0.303606 0.137729 Uani 0.0673 1 1 d
C1-5 C 0.669021 0.408713 0.157227 Uani 0.0673 1 1 d
C1-6 C 0.669651 0.502962 0.134931 Uani 0.0673 1 1 d
C1-7 C 0.673545 0.608614 0.157147 Uani 0.0673 1 1 d
C1-8 C 0.66563 0.70379 0.137879 Uani 0.0673 1 1 d
C1-9 C 0.676543 0.807163 0.15171 Uani 0.0673 1 1 d
C1-10 C 0.664041 0.905677 0.145102 Uani 0.0673 1 1 d
C1-11 C 0.170985 0.058857 0.157918 Uani 0.0673 1 1 d
C1-12 C 0.167761 0.153141 0.1355 Uani 0.0673 1 1 d
C1-13 C 0.175118 0.258135 0.15539 Uani 0.0673 1 1 d
C1-14 C 0.164578 0.354508 0.140596 Uani 0.0673 1 1 d
C1-15 C 0.17694 0.4563 0.148384 Uani 0.0673 1 1 d
C1-16 C 0.164351 0.556574 0.148608 Uani 0.0673 1 1 d
C1-17 C 0.175541 0.654269 0.140401 Uani 0.0673 1 1 d
C1-18 C 0.167195 0.758308 0.155531 Uani 0.0673 1 1 d
C1-19 C 0.171619 0.853057 0.135432 Uani 0.0673 1 1 d
C1-20 C 0.171688 0.958842 0.157906 Uani 0.0673 1 1 d
C1-21 C 0.323088 0.00646 0.350996 Uani 0.0673 1 1 d
C1-22 C 0.335748 0.106415 0.352016 Uani 0.0673 1 1 d
C1-23 C 0.324246 0.204406 0.359051 Uani 0.0673 1 1 d
C1-24 C 0.333105 0.30821 0.344869 Uani 0.0673 1 1 d
C1-25 C 0.328033 0.403103 0.364367 Uani 0.0673 1 1 d
C1-26 C 0.328663 0.508854 0.342071 Uani 0.0673 1 1 d
C1-27 C 0.332557 0.603202 0.364287 Uani 0.0673 1 1 d
C1-28 C 0.324642 0.708026 0.345019 Uani 0.0673 1 1 d
C1-29 C 0.335555 0.804653 0.35885 Uani 0.0673 1 1 d
C1-30 C 0.323052 0.906139 0.352241 Uani 0.0673 1 1 d
C1-31 C 0.829997 0.052959 0.365058 Uani 0.0673 1 1 d
C1-32 C 0.826773 0.158675 0.34264 Uani 0.0673 1 1 d
C1-33 C 0.834129 0.253681 0.36253 Uani 0.0673 1 1 d
C1-34 C 0.82359 0.357308 0.347736 Uani 0.0673 1 1 d
C1-35 C 0.835952 0.455516 0.355524 Uani 0.0673 1 1 d
C1-36 C 0.823363 0.555242 0.355748 Uani 0.0673 1 1 d
C1-37 C 0.834552 0.657547 0.347541 Uani 0.0673 1 1 d
C1-38 C 0.826207 0.753508 0.362671 Uani 0.0673 1 1 d
C1-39 C 0.830631 0.858759 0.342572 Uani 0.0673 1 1 d
C1-40 C 0.8307 0.952974 0.365046 Uani 0.0673 1 1 d
C1-41 C 0.32374 0.092551 0.8472 Uani 0.0673 1 1 d
C1-42 C 0.333875 0.196422 0.862913 Uani 0.0673 1 1 d
C1-43 C 0.327098 0.291273 0.84246 Uani 0.0673 1 1 d
C1-44 C 0.329642 0.397035 0.865012 Uani 0.0673 1 1 d
C1-45 C 0.331659 0.491404 0.843273 Uani 0.0673 1 1 d
C1-46 C 0.325341 0.596178 0.861393 Uani 0.0673 1 1 d
C1-47 C 0.335144 0.692878 0.849231 Uani 0.0673 1 1 d
C1-48 C 0.323122 0.794278 0.853864 Uani 0.0673 1 1 d
C1-49 C 0.335812 0.894959 0.857358 Uani 0.0673 1 1 d
C1-50 C 0.324093 0.992285 0.846188 Uani 0.0673 1 1 d
C1-51 C 0.82769 0.046843 0.864133 Uani 0.0673 1 1 d
C1-52 C 0.833394 0.141895 0.845295 Uani 0.0673 1 1 d
C1-53 C 0.824049 0.245452 0.858487 Uani 0.0673 1 1 d
C1-54 C 0.835829 0.343745 0.852645 Uani 0.0673 1 1 d
C1-55 C 0.823134 0.443381 0.850384 Uani 0.0673 1 1 d
C1-56 C 0.835104 0.545768 0.860456 Uani 0.0673 1 1 d
C1-57 C 0.825405 0.641666 0.843873 Uani 0.0673 1 1 d
C1-58 C 0.831581 0.746954 0.864826 Uani 0.0673 1 1 d
C1-59 C 0.829725 0.841163 0.842208 Uani 0.0673 1 1 d
C1-60 C 0.827022 0.946709 0.863571 Uani 0.0673 1 1 d
C1-61 C 0.664728 0.095633 0.64006 Uani 0.0673 1 1 d
C1-62 C 0.674863 0.191762 0.655773 Uani 0.0673 1 1 d
C1-63 C 0.668086 0.296911 0.63532 Uani 0.0673 1 1 d
C1-64 C 0.67063 0.391149 0.657872 Uani 0.0673 1 1 d
C1-65 C 0.672647 0.49678 0.636133 Uani 0.0673 1 1 d
C1-66 C 0.666329 0.592006 0.654253 Uani 0.0673 1 1 d
C1-67 C 0.676133 0.695306 0.642091 Uani 0.0673 1 1 d
C1-68 C 0.66411 0.793906 0.646724 Uani 0.0673 1 1 d
C1-69 C 0.6768 0.893225 0.650218 Uani 0.0673 1 1 d
C1-70 C 0.665081 0.995899 0.639048 Uani 0.0673 1 1 d
C1-71 C 0.168678 0.041341 0.656993 Uani 0.0673 1 1 d
C1-72 C 0.174382 0.146289 0.638156 Uani 0.0673 1 1 d
C1-73 C 0.165037 0.242732 0.651347 Uani 0.0673 1 1 d
C1-74 C 0.176817 0.344439 0.645505 Uani 0.0673 1 1 d
C1-75 C 0.164122 0.444803 0.643244 Uani 0.0673 1 1 d
C1-76 C 0.176092 0.542416 0.653316 Uani 0.0673 1 1 d
C1-77 C 0.166393 0.646518 0.636733 Uani 0.0673 1 1 d
C1-78 C 0.172569 0.74123 0.657686 Uani 0.0673 1 1 d
C1-79 C 0.170713 0.847021 0.635068 Uani 0.0673 1 1 d
C1-80 C 0.16801 0.941475 0.656431 Uani 0.0673 1 1 d
C2-1 C 0.636419 0.092307 0.186804 Uani 0.0796 1 1 d
C2-2 C 0.618626 0.195175 0.191444 Uani 0.0796 1 1 d
C2-3 C 0.632451 0.289833 0.173926 Uani 0.0796 1 1 d
C2-4 C 0.624379 0.396959 0.20206 Uani 0.0796 1 1 d
C2-5 C 0.625656 0.488968 0.166943 Uani 0.0796 1 1 d
C2-6 C 0.631339 0.596792 0.204509 Uani 0.0796 1 1 d
C2-7 C 0.619429 0.690146 0.169344 Uani 0.0796 1 1 d
C2-8 C 0.636027 0.794757 0.197568 Uani 0.0796 1 1 d
C2-9 C 0.616884 0.892777 0.179929 Uani 0.0796 1 1 d
C2-10 C 0.636101 0.99187 0.184705 Uani 0.0796 1 1 d
C2-11 C 0.12739 0.047146 0.204278 Uani 0.0796 1 1 d
C2-12 C 0.12274 0.13923 0.166772 Uani 0.0796 1 1 d
C2-13 C 0.133783 0.246116 0.202611 Uani 0.0796 1 1 d
C2-14 C 0.117772 0.341149 0.173067 Uani 0.0796 1 1 d
C2-15 C 0.136683 0.443555 0.192502 Uani 0.0796 1 1 d
C2-16 C 0.117314 0.544021 0.185685 Uani 0.0796 1 1 d
C2-17 C 0.134641 0.640744 0.179003 Uani 0.0796 1 1 d
C2-18 C 0.121593 0.746409 0.198321 Uani 0.0796 1 1 d
C2-19 C 0.128677 0.839087 0.168862 Uani 0.0796 1 1 d
C2-20 C 0.128472 0.94712 0.204659 Uani 0.0796 1 1 d
C2-21 C 0.382831 0.093801 0.315364 Uani 0.0796 1 1 d
C2-22 C 0.365038 0.190933 0.320004 Uani 0.0796 1 1 d
C2-23 C 0.378863 0.296275 0.302486 Uani 0.0796 1 1 d
C2-24 C 0.370791 0.389149 0.33062 Uani 0.0796 1 1 d
C2-25 C 0.372068 0.49714 0.295503 Uani 0.0796 1 1 d
C2-26 C 0.377751 0.589316 0.333069 Uani 0.0796 1 1 d
C2-27 C 0.365842 0.695962 0.297904 Uani 0.0796 1 1 d
C2-28 C 0.382439 0.791351 0.326128 Uani 0.0796 1 1 d
C2-29 C 0.363296 0.893331 0.308489 Uani 0.0796 1 1 d
C2-30 C 0.382513 0.994238 0.313265 Uani 0.0796 1 1 d
C2-31 C 0.873802 0.038962 0.332838 Uani 0.0796 1 1 d
C2-32 C 0.869152 0.146878 0.295332 Uani 0.0796 1 1 d
C2-33 C 0.880195 0.239992 0.331171 Uani 0.0796 1 1 d
C2-34 C 0.864184 0.344959 0.301627 Uani 0.0796 1 1 d
C2-35 C 0.883095 0.442553 0.321062 Uani 0.0796 1 1 d
C2-36 C 0.863726 0.542087 0.314245 Uani 0.0796 1 1 d
C2-37 C 0.881053 0.645364 0.307563 Uani 0.0796 1 1 d
C2-38 C 0.868005 0.739699 0.326881 Uani 0.0796 1 1 d
C2-39 C 0.875089 0.847021 0.297422 Uani 0.0796 1 1 d
C2-40 C 0.874884 0.938988 0.333219 Uani 0.0796 1 1 d
C2-41 C 0.383045 0.00767 0.822032 Uani 0.0796 1 1 d
C2-42 C 0.364424 0.104845 0.80086 Uani 0.0796 1 1 d
C2-43 C 0.379798 0.210153 0.831634 Uani 0.0796 1 1 d
C2-44 C 0.369655 0.303048 0.795231 Uani 0.0796 1 1 d
C2-45 C 0.373257 0.411033 0.832563 Uani 0.0796 1 1 d
C2-46 C 0.376661 0.503198 0.799123 Uani 0.0796 1 1 d
C2-47 C 0.36669 0.609871 0.824355 Uani 0.0796 1 1 d
C2-48 C 0.381941 0.705222 0.810589 Uani 0.0796 1 1 d
C2-49 C 0.36338 0.807247 0.811111 Uani 0.0796 1 1 d
C2-50 C 0.382855 0.908107 0.8239 Uani 0.0796 1 1 d
C2-51 C 0.870266 0.060778 0.830053 Uani 0.0796 1 1 d
C2-52 C 0.879301 0.153869 0.803329 Uani 0.0796 1 1 d
C2-53 C 0.864742 0.258871 0.818995 Uani 0.0796 1 1 d
C2-54 C 0.882946 0.356422 0.81641 Uani 0.0796 1 1 d
C2-55 C 0.863448 0.456002 0.805581 Uani 0.0796 1 1 d
C2-56 C 0.881723 0.559237 0.828426 Uani 0.0796 1 1 d
C2-57 C 0.86703 0.653604 0.796514 Uani 0.0796 1 1 d
C2-58 C 0.876243 0.760907 0.833372 Uani 0.0796 1 1 d
C2-59 C 0.8737 0.852877 0.796327 Uani 0.0796 1 1 d
C2-60 C 0.869246 0.960598 0.828777 Uani 0.0796 1 1 d
C2-61 C 0.636633 0.006222 0.693472 Uani 0.0796 1 1 d
C2-62 C 0.618011 0.109047 0.6723 Uani 0.0796 1 1 d
C2-63 C 0.633386 0.203739 0.703074 Uani 0.0796 1 1 d
C2-64 C 0.623243 0.310844 0.666671 Uani 0.0796 1 1 d
C2-65 C 0.626845 0.402859 0.704003 Uani 0.0796 1 1 d
C2-66 C 0.630249 0.510694 0.670562 Uani 0.0796 1 1 d
C2-67 C 0.620278 0.604021 0.695795 Uani 0.0796 1 1 d
C2-68 C 0.635529 0.70867 0.682029 Uani 0.0796 1 1 d
C2-69 C 0.616968 0.806645 0.682551 Uani 0.0796 1 1 d
C2-70 C 0.636443 0.905785 0.69534 Uani 0.0796 1 1 d
C2-71 C 0.123854 0.053114 0.701493 Uani 0.0796 1 1 d
C2-72 C 0.132889 0.160023 0.674769 Uani 0.0796 1 1 d
C2-73 C 0.11833 0.255021 0.690435 Uani 0.0796 1 1 d
C2-74 C 0.136534 0.35747 0.68785 Uani 0.0796 1 1 d
C2-75 C 0.117036 0.45789 0.677021 Uani 0.0796 1 1 d
C2-76 C 0.135311 0.554655 0.699866 Uani 0.0796 1 1 d
C2-77 C 0.120618 0.660288 0.667954 Uani 0.0796 1 1 d
C2-78 C 0.129831 0.752985 0.704812 Uani 0.0796 1 1 d
C2-79 C 0.127288 0.861015 0.667767 Uani 0.0796 1 1 d
C2-80 C 0.122833 0.953294 0.700217 Uani 0.0796 1 1 d
C3-1 C 0.599757 0.078528 0.136931 Uani 0.082 1 1 d
C3-2 C 0.593015 0.179844 0.143722 Uani 0.082 1 1 d
C3-3 C 0.600641 0.276268 0.119361 Uani 0.082 1 1 d
C3-4 C 0.593116 0.381642 0.158146 Uani 0.082 1 1 d
C3-5 C 0.599569 0.475163 0.109944 Uani 0.082 1 1 d
C3-6 C 0.595021 0.58191 0.16134 Uani 0.082 1 1 d
C3-7 C 0.597076 0.675767 0.113386 Uani 0.082 1 1 d
C3-8 C 0.597779 0.780513 0.151706 Uani 0.082 1 1 d
C3-9 C 0.594409 0.877776 0.127968 Uani 0.082 1 1 d
C3-10 C 0.600011 0.978151 0.13406 Uani 0.082 1 1 d
C3-11 C 0.093741 0.031971 0.161117 Uani 0.082 1 1 d
C3-12 C 0.098624 0.125208 0.10978 Uani 0.082 1 1 d
C3-13 C 0.096164 0.231498 0.158677 Uani 0.082 1 1 d
C3-14 C 0.095884 0.326493 0.118533 Uani 0.082 1 1 d
C3-15 C 0.098868 0.429566 0.14474 Uani 0.082 1 1 d
C3-16 C 0.093565 0.528821 0.135853 Uani 0.082 1 1 d
C3-17 C 0.100502 0.627142 0.126273 Uani 0.082 1 1 d
C3-18 C 0.092827 0.731029 0.153083 Uani 0.082 1 1 d
C3-19 C 0.100249 0.825437 0.112504 Uani 0.082 1 1 d
C3-20 C 0.094037 0.932012 0.161613 Uani 0.082 1 1 d
C3-21 C 0.406303 0.078632 0.365583 Uani 0.082 1 1 d
C3-22 C 0.399561 0.177316 0.372374 Uani 0.082 1 1 d
C3-23 C 0.407187 0.280892 0.348013 Uani 0.082 1 1 d
C3-24 C 0.399662 0.375518 0.386798 Uani 0.082 1 1 d
C3-25 C 0.406115 0.481997 0.338596 Uani 0.082 1 1 d
C3-26 C 0.401567 0.57525 0.389992 Uani 0.082 1 1 d
C3-27 C 0.403622 0.681393 0.342038 Uani 0.082 1 1 d
C3-28 C 0.404325 0.776647 0.380358 Uani 0.082 1 1 d
C3-29 C 0.400955 0.879384 0.35662 Uani 0.082 1 1 d
C3-30 C 0.406557 0.979009 0.362712 Uani 0.082 1 1 d
C3-31 C 0.900287 0.025189 0.389769 Uani 0.082 1 1 d
C3-32 C 0.90517 0.131952 0.338432 Uani 0.082 1 1 d
C3-33 C 0.90271 0.225662 0.387329 Uani 0.082 1 1 d
C3-34 C 0.90243 0.330667 0.347185 Uani 0.082 1 1 d
C3-35 C 0.905414 0.427594 0.373392 Uani 0.082 1 1 d
C3-36 C 0.900111 0.528339 0.364505 Uani 0.082 1 1 d
C3-37 C 0.907048 0.630018 0.354925 Uani 0.082 1 1 d
C3-38 C 0.899373 0.726131 0.381735 Uani 0.082 1 1 d
C3-39 C 0.906795 0.831723 0.341156 Uani 0.082 1 1 d
C3-40 C 0.900583 0.925148 0.390265 Uani 0.082 1 1 d
C3-41 C 0.40523 0.022586 0.874725 Uani 0.082 1 1 d
C3-42 C 0.402641 0.119186 0.846128 Uani 0.082 1 1 d
C3-43 C 0.402498 0.224433 0.887974 Uani 0.082 1 1 d
C3-44 C 0.405355 0.318017 0.838281 Uani 0.082 1 1 d
C3-45 C 0.400152 0.424774 0.889405 Uani 0.082 1 1 d
C3-46 C 0.407029 0.518548 0.843451 Uani 0.082 1 1 d
C3-47 C 0.399367 0.623439 0.878301 Uani 0.082 1 1 d
C3-48 C 0.406825 0.720514 0.859054 Uani 0.082 1 1 d
C3-49 C 0.400534 0.821095 0.860213 Uani 0.082 1 1 d
C3-50 C 0.404846 0.922934 0.877292 Uani 0.082 1 1 d
C3-51 C 0.899584 0.074392 0.886032 Uani 0.082 1 1 d
C3-52 C 0.907189 0.169251 0.849159 Uani 0.082 1 1 d
C3-53 C 0.899636 0.272506 0.870996 Uani 0.082 1 1 d
C3-54 C 0.906162 0.371557 0.867015 Uani 0.082 1 1 d
C3-55 C 0.901505 0.470078 0.852626 Uani 0.082 1 1 d
C3-56 C 0.903691 0.573794 0.883527 Uani 0.082 1 1 d
C3-57 C 0.904258 0.668321 0.840104 Uani 0.082 1 1 d
C3-58 C 0.901011 0.774845 0.890443 Uani 0.082 1 1 d
C3-59 C 0.906519 0.868112 0.839687 Uani 0.082 1 1 d
C3-60 C 0.899462 0.974184 0.884306 Uani 0.082 1 1 d
C3-61 C 0.598684 0.020254 0.646073 Uani 0.082 1 1 d
C3-62 C 0.596095 0.123654 0.617476 Uani 0.082 1 1 d
C3-63 C 0.595952 0.218407 0.659322 Uani 0.082 1 1 d
C3-64 C 0.598809 0.324823 0.609629 Uani 0.082 1 1 d
C3-65 C 0.593606 0.418066 0.660753 Uani 0.082 1 1 d
C3-66 C 0.600483 0.524292 0.614799 Uani 0.082 1 1 d
C3-67 C 0.592821 0.619401 0.649649 Uani 0.082 1 1 d
C3-68 C 0.600279 0.722326 0.630402 Uani 0.082 1 1 d
C3-69 C 0.593988 0.821745 0.631561 Uani 0.082 1 1 d
C3-70 C 0.5983 0.919906 0.64864 Uani 0.082 1 1 d
C3-71 C 0.093038 0.068448 0.65738 Uani 0.082 1 1 d
C3-72 C 0.100643 0.173589 0.620507 Uani 0.082 1 1 d
C3-73 C 0.09309 0.270334 0.642344 Uani 0.082 1 1 d
C3-74 C 0.099616 0.371284 0.638363 Uani 0.082 1 1 d
C3-75 C 0.094959 0.472762 0.623974 Uani 0.082 1 1 d
C3-76 C 0.097145 0.569046 0.654875 Uani 0.082 1 1 d
C3-77 C 0.097712 0.674519 0.611452 Uani 0.082 1 1 d
C3-78 C 0.094465 0.767995 0.661791 Uani 0.082 1 1 d
C3-79 C 0.099973 0.874728 0.611035 Uani 0.082 1 1 d
C3-80 C 0.092916 0.968656 0.655654 Uani 0.082 1 1 d
C4-1 C 0.600385 0.076634 0.043715 Uani 0.0816 1 1 d
C4-2 C 0.606466 0.177614 0.058871 Uani 0.0816 1 1 d
C4-3 C 0.605003 0.275362 0.028309 Uani 0.0816 1 1 d
C4-4 C 0.601659 0.378596 0.070331 Uani 0.0816 1 1 d
C4-5 C 0.609378 0.474798 0.022274 Uani 0.0816 1 1 d
C4-6 C 0.598281 0.578669 0.070161 Uani 0.0816 1 1 d
C4-7 C 0.611324 0.675224 0.028627 Uani 0.0816 1 1 d
C4-8 C 0.598019 0.777798 0.058445 Uani 0.0816 1 1 d
C4-9 C 0.609867 0.876427 0.044192 Uani 0.0816 1 1 d
C4-10 C 0.601005 0.976418 0.04104 Uani 0.0816 1 1 d
C4-11 C 0.099926 0.028752 0.071822 Uani 0.0816 1 1 d
C4-12 C 0.110593 0.124858 0.0235 Uani 0.0816 1 1 d
C4-13 C 0.097741 0.2284 0.066376 Uani 0.0816 1 1 d
C4-14 C 0.111118 0.325668 0.034482 Uani 0.0816 1 1 d
C4-15 C 0.098943 0.427238 0.051276 Uani 0.0816 1 1 d
C4-16 C 0.108345 0.527032 0.05175 Uani 0.0816 1 1 d
C4-17 C 0.10293 0.625846 0.034069 Uani 0.0816 1 1 d
C4-18 C 0.103658 0.72827 0.066674 Uani 0.0816 1 1 d
C4-19 C 0.107711 0.824921 0.023355 Uani 0.0816 1 1 d
C4-20 C 0.099401 0.928763 0.071795 Uani 0.0816 1 1 d
C4-21 C 0.391351 0.076924 0.449595 Uani 0.0816 1 1 d
C4-22 C 0.397432 0.175944 0.464751 Uani 0.0816 1 1 d
C4-23 C 0.395969 0.278196 0.434189 Uani 0.0816 1 1 d
C4-24 C 0.392625 0.374962 0.476211 Uani 0.0816 1 1 d
C4-25 C 0.400344 0.47876 0.428154 Uani 0.0816 1 1 d
C4-26 C 0.389247 0.574889 0.476041 Uani 0.0816 1 1 d
C4-27 C 0.40229 0.678334 0.434507 Uani 0.0816 1 1 d
C4-28 C 0.388985 0.77576 0.464325 Uani 0.0816 1 1 d
C4-29 C 0.400833 0.877131 0.450072 Uani 0.0816 1 1 d
C4-30 C 0.391971 0.97714 0.44692 Uani 0.0816 1 1 d
C4-31 C 0.890892 0.024806 0.477702 Uani 0.0816 1 1 d
C4-32 C 0.901559 0.1287 0.42938 Uani 0.0816 1 1 d
C4-33 C 0.888707 0.225158 0.472256 Uani 0.0816 1 1 d
C4-34 C 0.902084 0.32789 0.440362 Uani 0.0816 1 1 d
C4-35 C 0.889909 0.42632 0.457156 Uani 0.0816 1 1 d
C4-36 C 0.899311 0.526526 0.45763 Uani 0.0816 1 1 d
C4-37 C 0.893896 0.627712 0.439949 Uani 0.0816 1 1 d
C4-38 C 0.894624 0.725288 0.472554 Uani 0.0816 1 1 d
C4-39 C 0.898677 0.828637 0.429235 Uani 0.0816 1 1 d
C4-40 C 0.890367 0.924795 0.477675 Uani 0.0816 1 1 d
C4-41 C 0.389702 0.023785 0.958492 Uani 0.0816 1 1 d
C4-42 C 0.402168 0.122021 0.939207 Uani 0.0816 1 1 d
C4-43 C 0.388758 0.224902 0.97308 Uani 0.0816 1 1 d
C4-44 C 0.40138 0.321276 0.928993 Uani 0.0816 1 1 d
C4-45 C 0.391176 0.425179 0.977603 Uani 0.0816 1 1 d
C4-46 C 0.397645 0.521503 0.930746 Uani 0.0816 1 1 d
C4-47 C 0.395746 0.624477 0.969799 Uani 0.0816 1 1 d
C4-48 C 0.392829 0.722589 0.943592 Uani 0.0816 1 1 d
C4-49 C 0.400185 0.823148 0.95357 Uani 0.0816 1 1 d
C4-50 C 0.38934 0.92399 0.961109 Uani 0.0816 1 1 d
C4-51 C 0.892969 0.074991 0.975707 Uani 0.0816 1 1 d
C4-52 C 0.895595 0.171882 0.935108 Uani 0.0816 1 1 d
C4-53 C 0.897788 0.273956 0.963536 Uani 0.0816 1 1 d
C4-54 C 0.89106 0.373185 0.950949 Uani 0.0816 1 1 d
C4-55 C 0.901454 0.472553 0.946069 Uani 0.0816 1 1 d
C4-56 C 0.888735 0.574506 0.967786 Uani 0.0816 1 1 d
C4-57 C 0.902137 0.671485 0.932036 Uani 0.0816 1 1 d
C4-58 C 0.889783 0.775185 0.977203 Uani 0.0816 1 1 d
C4-59 C 0.899494 0.871284 0.928451 Uani 0.0816 1 1 d
C4-60 C 0.89368 0.974882 0.974494 Uani 0.0816 1 1 d
C4-61 C 0.598736 0.022657 0.552612 Uani 0.0816 1 1 d
C4-62 C 0.611202 0.124421 0.533327 Uani 0.0816 1 1 d
C4-63 C 0.597792 0.22154 0.5672 Uani 0.0816 1 1 d
C4-64 C 0.610414 0.325166 0.523113 Uani 0.0816 1 1 d
C4-65 C 0.60021 0.421263 0.571723 Uani 0.0816 1 1 d
C4-66 C 0.606679 0.524939 0.524866 Uani 0.0816 1 1 d
C4-67 C 0.60478 0.621965 0.563919 Uani 0.0816 1 1 d
C4-68 C 0.601863 0.723853 0.537712 Uani 0.0816 1 1 d
C4-69 C 0.609219 0.823294 0.54769 Uani 0.0816 1 1 d
C4-70 C 0.598374 0.922452 0.555229 Uani 0.0816 1 1 d
C4-71 C 0.102003 0.071451 0.569827 Uani 0.0816 1 1 d
C4-72 C 0.104629 0.17456 0.529228 Uani 0.0816 1 1 d
C4-73 C 0.106822 0.272486 0.557656 Uani 0.0816 1 1 d
C4-74 C 0.100094 0.373257 0.545069 Uani 0.0816 1 1 d
C4-75 C 0.110488 0.473889 0.540189 Uani 0.0816 1 1 d
C4-76 C 0.097769 0.571936 0.561906 Uani 0.0816 1 1 d
C4-77 C 0.11117 0.674958 0.526156 Uani 0.0816 1 1 d
C4-78 C 0.098817 0.771257 0.571323 Uani 0.0816 1 1 d
C4-79 C 0.108528 0.875158 0.522571 Uani 0.0816 1 1 d
C4-80 C 0.102714 0.97156 0.568614 Uani 0.0816 1 1 d
C5-1 C 0.64234 0.089969 0.006454 Uani 0.0658 1 1 d
C5-2 C 0.652374 0.190484 0.019418 Uani 0.0658 1 1 d
C5-3 C 0.64778 0.390967 0.026788 Uani 0.0658 1 1 d
C5-4 C 0.64338 0.590993 0.025786 Uani 0.0658 1 1 d
C5-5 C 0.641373 0.790551 0.016913 Uani 0.0658 1 1 d
C5-6 C 0.654689 0.889894 0.009266 Uani 0.0658 1 1 d
C5-7 C 0.642762 0.989862 0.004604 Uani 0.0658 1 1 d
C5-8 C 0.646127 0.289339 0.996069 Uani 0.0658 1 1 d
C5-9 C 0.650935 0.489067 0.992665 Uani 0.0658 1 1 d
C5-10 C 0.654359 0.689289 0.997943 Uani 0.0658 1 1 d
C5-11 C 0.145748 0.04104 0.02746 Uani 0.0658 1 1 d
C5-12 C 0.142142 0.240855 0.022802 Uani 0.0658 1 1 d
C5-13 C 0.154927 0.339513 0.002291 Uani 0.0658 1 1 d
C5-14 C 0.141549 0.44027 0.011764 Uani 0.0658 1 1 d
C5-15 C 0.153793 0.540196 0.014552 Uani 0.0658 1 1 d
C5-16 C 0.149849 0.740808 0.024556 Uani 0.0658 1 1 d
C5-17 C 0.145064 0.941044 0.027305 Uani 0.0658 1 1 d
C5-18 C 0.152682 0.139102 0.993901 Uani 0.0658 1 1 d
C5-19 C 0.144263 0.639578 0.999863 Uani 0.0658 1 1 d
C5-20 C 0.148929 0.839125 0.993047 Uani 0.0658 1 1 d
C5-21 C 0.346004 0.090142 0.48638 Uani 0.0658 1 1 d
C5-22 C 0.356038 0.189627 0.499344 Uani 0.0658 1 1 d
C5-23 C 0.349791 0.290772 0.475995 Uani 0.0658 1 1 d
C5-24 C 0.351444 0.389144 0.506714 Uani 0.0658 1 1 d
C5-25 C 0.354598 0.491044 0.472591 Uani 0.0658 1 1 d
C5-26 C 0.347044 0.589118 0.505712 Uani 0.0658 1 1 d
C5-27 C 0.358023 0.690822 0.477869 Uani 0.0658 1 1 d
C5-28 C 0.345037 0.78956 0.496839 Uani 0.0658 1 1 d
C5-29 C 0.358353 0.890217 0.489192 Uani 0.0658 1 1 d
C5-30 C 0.346426 0.990249 0.48453 Uani 0.0658 1 1 d
C5-31 C 0.849412 0.039071 0.507386 Uani 0.0658 1 1 d
C5-32 C 0.856346 0.141009 0.473827 Uani 0.0658 1 1 d
C5-33 C 0.845806 0.239256 0.502728 Uani 0.0658 1 1 d
C5-34 C 0.858591 0.340598 0.482217 Uani 0.0658 1 1 d
C5-35 C 0.845213 0.439841 0.49169 Uani 0.0658 1 1 d
C5-36 C 0.857457 0.539915 0.494478 Uani 0.0658 1 1 d
C5-37 C 0.847927 0.640533 0.479789 Uani 0.0658 1 1 d
C5-38 C 0.853512 0.739303 0.504482 Uani 0.0658 1 1 d
C5-39 C 0.852593 0.840986 0.472973 Uani 0.0658 1 1 d
C5-40 C 0.848728 0.939067 0.507231 Uani 0.0658 1 1 d
C5-41 C 0.34599 0.210775 0.003361 Uani 0.0658 1 1 d
C5-42 C 0.349765 0.410923 0.007385 Uani 0.0658 1 1 d
C5-43 C 0.354573 0.610582 0.002702 Uani 0.0658 1 1 d
C5-44 C 0.345134 0.010212 0.992641 Uani 0.0658 1 1 d
C5-45 C 0.358534 0.109358 0.981371 Uani 0.0658 1 1 d
C5-46 C 0.356059 0.308978 0.97349 Uani 0.0658 1 1 d
C5-47 C 0.351471 0.509081 0.973841 Uani 0.0658 1 1 d
C5-48 C 0.347064 0.709616 0.982251 Uani 0.0658 1 1 d
C5-49 C 0.358011 0.809922 0.991653 Uani 0.0658 1 1 d
C5-50 C 0.345039 0.910315 0.994514 Uani 0.0658 1 1 d
C5-51 C 0.851818 0.060833 0.006424 Uani 0.0658 1 1 d
C5-52 C 0.847904 0.760921 0.006724 Uani 0.0658 1 1 d
C5-53 C 0.852566 0.96078 0.005696 Uani 0.0658 1 1 d
C5-54 C 0.849437 0.159267 0.976589 Uani 0.0658 1 1 d
C5-55 C 0.856326 0.260324 0.998523 Uani 0.0658 1 1 d
C5-56 C 0.845819 0.359913 0.987323 Uani 0.0658 1 1 d
C5-57 C 0.858587 0.459625 0.986343 Uani 0.0658 1 1 d
C5-58 C 0.845206 0.560574 0.999376 Uani 0.0658 1 1 d
C5-59 C 0.857473 0.659086 0.975973 Uani 0.0658 1 1 d
C5-60 C 0.853539 0.858976 0.972594 Uani 0.0658 1 1 d
C5-61 C 0.64147 0.009677 0.512715 Uani 0.0658 1 1 d
C5-62 C 0.654871 0.110531 0.501445 Uani 0.0658 1 1 d
C5-63 C 0.642326 0.209114 0.523435 Uani 0.0658 1 1 d
C5-64 C 0.652395 0.310911 0.493564 Uani 0.0658 1 1 d
C5-65 C 0.646101 0.408966 0.527459 Uani 0.0658 1 1 d
C5-66 C 0.647807 0.510808 0.493915 Uani 0.0658 1 1 d
C5-67 C 0.650909 0.609307 0.522776 Uani 0.0658 1 1 d
C5-68 C 0.6434 0.710273 0.502325 Uani 0.0658 1 1 d
C5-69 C 0.654347 0.809967 0.511727 Uani 0.0658 1 1 d
C5-70 C 0.641375 0.909574 0.514588 Uani 0.0658 1 1 d
C5-71 C 0.148154 0.059056 0.526498 Uani 0.0658 1 1 d
C5-72 C 0.145773 0.160622 0.496663 Uani 0.0658 1 1 d
C5-73 C 0.152662 0.259565 0.518597 Uani 0.0658 1 1 d
C5-74 C 0.142155 0.359977 0.507397 Uani 0.0658 1 1 d
C5-75 C 0.154923 0.460264 0.506417 Uani 0.0658 1 1 d
C5-76 C 0.141542 0.559315 0.51945 Uani 0.0658 1 1 d
C5-77 C 0.153809 0.660803 0.496047 Uani 0.0658 1 1 d
C5-78 C 0.144241 0.758968 0.526798 Uani 0.0658 1 1 d
C5-79 C 0.149875 0.860913 0.492668 Uani 0.0658 1 1 d
C5-80 C 0.148902 0.959109 0.52577 Uani 0.0658 1 1 d
Cl1-1 Cl 0.511232 0.1367 0.227879 Uani 0.0726 1 1 d
Cl1-2 Cl 0.511232 0.3367 0.227879 Uani 0.0726 1 1 d
Cl1-3 Cl 0.511232 0.5367 0.227879 Uani 0.0726 1 1 d
Cl1-4 Cl 0.511232 0.7367 0.227879 Uani 0.0726 1 1 d
Cl1-5 Cl 0.011232 0.186701 0.227879 Uani 0.0726 1 1 d
Cl1-6 Cl 0.011232 0.3867 0.227879 Uani 0.0726 1 1 d
Cl1-7 Cl 0.011232 0.486701 0.227879 Uani 0.0726 1 1 d
Cl1-8 Cl 0.011232 0.686701 0.227879 Uani 0.0726 1 1 d
Cl1-9 Cl 0.011232 0.886701 0.227879 Uani 0.0726 1 1 d
Cl1-10 Cl 0.488768 0.0367 0.272121 Uani 0.0726 1 1 d
Cl1-11 Cl 0.488768 0.2367 0.272121 Uani 0.0726 1 1 d
Cl1-12 Cl 0.488768 0.4367 0.272121 Uani 0.0726 1 1 d
Cl1-13 Cl 0.488768 0.636701 0.272121 Uani 0.0726 1 1 d
Cl1-14 Cl 0.488768 0.836701 0.272121 Uani 0.0726 1 1 d
Cl1-15 Cl 0.488768 0.936701 0.272121 Uani 0.0726 1 1 d
Cl1-16 Cl 0.988768 0.0867 0.272121 Uani 0.0726 1 1 d
Cl1-17 Cl 0.988768 0.2867 0.272121 Uani 0.0726 1 1 d
Cl1-18 Cl 0.988768 0.5867 0.272121 Uani 0.0726 1 1 d
Cl1-19 Cl 0.988768 0.7867 0.272121 Uani 0.0726 1 1 d
Cl1-20 Cl 0.988768 0.986701 0.272121 Uani 0.0726 1 1 d
Cl1-21 Cl 0.488768 0.1633 0.772121 Uani 0.0726 1 1 d
Cl1-22 Cl 0.488768 0.3633 0.772121 Uani 0.0726 1 1 d
Cl1-23 Cl 0.488768 0.5633 0.772121 Uani 0.0726 1 1 d
Cl1-24 Cl 0.488768 0.7633 0.772121 Uani 0.0726 1 1 d
Cl1-25 Cl 0.488768 0.863299 0.772121 Uani 0.0726 1 1 d
Cl1-26 Cl 0.988768 0.0133 0.772121 Uani 0.0726 1 1 d
Cl1-27 Cl 0.988768 0.2133 0.772121 Uani 0.0726 1 1 d
Cl1-28 Cl 0.988768 0.4133 0.772121 Uani 0.0726 1 1 d
Cl1-29 Cl 0.988768 0.5133 0.772121 Uani 0.0726 1 1 d
Cl1-30 Cl 0.988768 0.7133 0.772121 Uani 0.0726 1 1 d
Cl1-31 Cl 0.988768 0.9133 0.772121 Uani 0.0726 1 1 d
Cl1-32 Cl 0.511232 0.063299 0.727879 Uani 0.0726 1 1 d
Cl1-33 Cl 0.511232 0.2633 0.727879 Uani 0.0726 1 1 d
Cl1-34 Cl 0.511232 0.4633 0.727879 Uani 0.0726 1 1 d
Cl1-35 Cl 0.511232 0.6633 0.727879 Uani 0.0726 1 1 d
Cl1-36 Cl 0.511232 0.963299 0.727879 Uani 0.0726 1 1 d
Cl1-37 Cl 0.011232 0.1133 0.727879 Uani 0.0726 1 1 d
Cl1-38 Cl 0.011232 0.3133 0.727879 Uani 0.0726 1 1 d
Cl1-39 Cl 0.011232 0.6133 0.727879 Uani 0.0726 1 1 d
Cl1-40 Cl 0.011232 0.813299 0.727879 Uani 0.0726 1 1 d
O1-1 O 0.408559 0.226046 0.199574 Uani 0.1841 1 1 d
O1-2 O 0.408559 0.426046 0.199574 Uani 0.1841 1 1 d
O1-3 O 0.408559 0.626046 0.199574 Uani 0.1841 1 1 d
O1-4 O 0.408559 0.826046 0.199574 Uani 0.1841 1 1 d
O1-5 O 0.908559 0.076046 0.199574 Uani 0.1841 1 1 d
O1-6 O 0.908559 0.276046 0.199574 Uani 0.1841 1 1 d
O1-7 O 0.908559 0.476046 0.199574 Uani 0.1841 1 1 d
O1-8 O 0.908559 0.576046 0.199574 Uani 0.1841 1 1 d
O1-9 O 0.908559 0.776046 0.199574 Uani 0.1841 1 1 d
O1-10 O 0.908559 0.976046 0.199574 Uani 0.1841 1 1 d
O1-11 O 0.591441 0.026046 0.300426 Uani 0.1841 1 1 d
O1-12 O 0.591441 0.126046 0.300426 Uani 0.1841 1 1 d
O1-13 O 0.591441 0.326046 0.300426 Uani 0.1841 1 1 d
O1-14 O 0.591441 0.526046 0.300426 Uani 0.1841 1 1 d
O1-15 O 0.591441 0.726046 0.300426 Uani 0.1841 1 1 d
O1-16 O 0.591441 0.926046 0.300426 Uani 0.1841 1 1 d
O1-17 O 0.091441 0.176046 0.300426 Uani 0.1841 1 1 d
O1-18 O 0.091441 0.376046 0.300426 Uani 0.1841 1 1 d
O1-19 O 0.091441 0.676046 0.300426 Uani 0.1841 1 1 d
O1-20 O 0.091441 0.876046 0.300426 Uani 0.1841 1 1 d
O1-21 O 0.591441 0.073954 0.800426 Uani 0.1841 1 1 d
O1-22 O 0.591441 0.273954 0.800426 Uani 0.1841 1 1 d
O1-23 O 0.591441 0.473954 0.800426 Uani 0.1841 1 1 d
O1-24 O 0.591441 0.673954 0.800426 Uani 0.1841 1 1 d
O1-25 O 0.591441 0.773954 0.800426 Uani 0.1841 1 1 d
O1-26 O 0.591441 0.973954 0.800426 Uani 0.1841 1 1 d
O1-27 O 0.091441 0.123954 0.800426 Uani 0.1841 1 1 d
O1-28 O 0.091441 0.423954 0.800426 Uani 0.1841 1 1 d
O1-29 O 0.091441 0.623954 0.800426 Uani 0.1841 1 1 d
O1-30 O 0.091441 0.823954 0.800426 Uani 0.1841 1 1 d
O1-31 O 0.408559 0.173954 0.699574 Uani 0.1841 1 1 d
O1-32 O 0.408559 0.373954 0.699574 Uani 0.1841 1 1 d
O1-33 O 0.408559 0.573954 0.699574 Uani 0.1841 1 1 d
O1-34 O 0.408559 0.873954 0.699574 Uani 0.1841 1 1 d
O1-35 O 0.908559 0.023954 0.699574 Uani 0.1841 1 1 d
O1-36 O 0.908559 0.223954 0.699574 Uani 0.1841 1 1 d
O1-37 O 0.908559 0.323954 0.699574 Uani 0.1841 1 1 d
O1-38 O 0.908559 0.523954 0.699574 Uani 0.1841 1 1 d
O1-39 O 0.908559 0.723954 0.699574 Uani 0.1841 1 1 d
O1-40 O 0.908559 0.923954 0.699574 Uani 0.1841 1 1 d
O2-1 O 0.510615 0.152813 0.270707 Uani 0.2177 1 1 d
O2-2 O 0.510615 0.352812 0.270707 Uani 0.2177 1 1 d
O2-3 O 0.510615 0.552813 0.270707 Uani 0.2177 1 1 d
O2-4 O 0.510615 0.752813 0.270707 Uani 0.2177 1 1 d
O2-5 O 0.010615 0.002813 0.270707 Uani 0.2177 1 1 d
O2-6 O 0.010615 0.202813 0.270707 Uani 0.2177 1 1 d
O2-7 O 0.010615 0.402812 0.270707 Uani 0.2177 1 1 d
O2-8 O 0.010615 0.502813 0.270707 Uani 0.2177 1 1 d
O2-9 O 0.010615 0.702812 0.270707 Uani 0.2177 1 1 d
O2-10 O 0.010615 0.902812 0.270707 Uani 0.2177 1 1 d
O2-11 O 0.489385 0.052812 0.229293 Uani 0.2177 1 1 d
O2-12 O 0.489385 0.252813 0.229293 Uani 0.2177 1 1 d
O2-13 O 0.489385 0.452812 0.229293 Uani 0.2177 1 1 d
O2-14 O 0.489385 0.652812 0.229293 Uani 0.2177 1 1 d
O2-15 O 0.489385 0.852812 0.229293 Uani 0.2177 1 1 d
O2-16 O 0.489385 0.952812 0.229293 Uani 0.2177 1 1 d
O2-17 O 0.989385 0.102813 0.229293 Uani 0.2177 1 1 d
O2-18 O 0.989385 0.302813 0.229293 Uani 0.2177 1 1 d
O2-19 O 0.989385 0.602812 0.229293 Uani 0.2177 1 1 d
O2-20 O 0.989385 0.802813 0.229293 Uani 0.2177 1 1 d
O2-21 O 0.489385 0.147188 0.729293 Uani 0.2177 1 1 d
O2-22 O 0.489385 0.347187 0.729293 Uani 0.2177 1 1 d
O2-23 O 0.489385 0.547188 0.729293 Uani 0.2177 1 1 d
O2-24 O 0.489385 0.747188 0.729293 Uani 0.2177 1 1 d
O2-25 O 0.489385 0.847188 0.729293 Uani 0.2177 1 1 d
O2-26 O 0.989385 0.197187 0.729293 Uani 0.2177 1 1 d
O2-27 O 0.989385 0.397188 0.729293 Uani 0.2177 1 1 d
O2-28 O 0.989385 0.497188 0.729293 Uani 0.2177 1 1 d
O2-29 O 0.989385 0.697188 0.729293 Uani 0.2177 1 1 d
O2-30 O 0.989385 0.897188 0.729293 Uani 0.2177 1 1 d
O2-31 O 0.510615 0.047188 0.770707 Uani 0.2177 1 1 d
O2-32 O 0.510615 0.247187 0.770707 Uani 0.2177 1 1 d
O2-33 O 0.510615 0.447188 0.770707 Uani 0.2177 1 1 d
O2-34 O 0.510615 0.647188 0.770707 Uani 0.2177 1 1 d
O2-35 O 0.510615 0.947188 0.770707 Uani 0.2177 1 1 d
O2-36 O 0.010615 0.097188 0.770707 Uani 0.2177 1 1 d
O2-37 O 0.010615 0.297188 0.770707 Uani 0.2177 1 1 d
O2-38 O 0.010615 0.597188 0.770707 Uani 0.2177 1 1 d
O2-39 O 0.010615 0.797188 0.770707 Uani 0.2177 1 1 d
O2-40 O 0.010615 0.997188 0.770707 Uani 0.2177 1 1 d
O3-1 O 0.546525 0.138433 0.147982 Uani 0.1675 1 1 d
O3-2 O 0.546525 0.338433 0.147982 Uani 0.1675 1 1 d
O3-3 O 0.546525 0.538433 0.147982 Uani 0.1675 1 1 d
O3-4 O 0.546525 0.738433 0.147982 Uani 0.1675 1 1 d
O3-5 O 0.046525 0.188433 0.147982 Uani 0.1675 1 1 d
O3-6 O 0.046525 0.388433 0.147982 Uani 0.1675 1 1 d
O3-7 O 0.046525 0.488433 0.147982 Uani 0.1675 1 1 d
O3-8 O 0.046525 0.688433 0.147982 Uani 0.1675 1 1 d
O3-9 O 0.046525 0.888433 0.147982 Uani 0.1675 1 1 d
O3-10 O 0.453475 0.038433 0.352018 Uani 0.1675 1 1 d
O3-11 O 0.453475 0.238433 0.352018 Uani 0.1675 1 1 d
O3-12 O 0.453475 0.438433 0.352018 Uani 0.1675 1 1 d
O3-13 O 0.453475 0.638433 0.352018 Uani 0.1675 1 1 d
O3-14 O 0.453475 0.838433 0.352018 Uani 0.1675 1 1 d
O3-15 O 0.453475 0.938433 0.352018 Uani 0.1675 1 1 d
O3-16 O 0.953475 0.088433 0.352018 Uani 0.1675 1 1 d
O3-17 O 0.953475 0.288433 0.352018 Uani 0.1675 1 1 d
O3-18 O 0.953475 0.588433 0.352018 Uani 0.1675 1 1 d
O3-19 O 0.953475 0.788433 0.352018 Uani 0.1675 1 1 d
O3-20 O 0.953475 0.988433 0.352018 Uani 0.1675 1 1 d
O3-21 O 0.453475 0.161567 0.852018 Uani 0.1675 1 1 d
O3-22 O 0.453475 0.361567 0.852018 Uani 0.1675 1 1 d
O3-23 O 0.453475 0.561567 0.852018 Uani 0.1675 1 1 d
O3-24 O 0.453475 0.761567 0.852018 Uani 0.1675 1 1 d
O3-25 O 0.453475 0.861567 0.852018 Uani 0.1675 1 1 d
O3-26 O 0.953475 0.011567 0.852018 Uani 0.1675 1 1 d
O3-27 O 0.953475 0.211567 0.852018 Uani 0.1675 1 1 d
O3-28 O 0.953475 0.411567 0.852018 Uani 0.1675 1 1 d
O3-29 O 0.953475 0.511567 0.852018 Uani 0.1675 1 1 d
O3-30 O 0.953475 0.711567 0.852018 Uani 0.1675 1 1 d
O3-31 O 0.953475 0.911567 0.852018 Uani 0.1675 1 1 d
O3-32 O 0.546525 0.061567 0.647982 Uani 0.1675 1 1 d
O3-33 O 0.546525 0.261567 0.647982 Uani 0.1675 1 1 d
O3-34 O 0.546525 0.461567 0.647982 Uani 0.1675 1 1 d
O3-35 O 0.546525 0.661567 0.647982 Uani 0.1675 1 1 d
O3-36 O 0.546525 0.961567 0.647982 Uani 0.1675 1 1 d
O3-37 O 0.046525 0.111567 0.647982 Uani 0.1675 1 1 d
O3-38 O 0.046525 0.311567 0.647982 Uani 0.1675 1 1 d
O3-39 O 0.046525 0.611567 0.647982 Uani 0.1675 1 1 d
O3-40 O 0.046525 0.811567 0.647982 Uani 0.1675 1 1 d
O4-1 O 0.400186 0.029968 0.19452 Uani 0.1532 1 1 d
O4-2 O 0.400186 0.129968 0.19452 Uani 0.1532 1 1 d
O4-3 O 0.400186 0.329968 0.19452 Uani 0.1532 1 1 d
O4-4 O 0.400186 0.529968 0.19452 Uani 0.1532 1 1 d
O4-5 O 0.400186 0.729968 0.19452 Uani 0.1532 1 1 d
O4-6 O 0.400186 0.929968 0.19452 Uani 0.1532 1 1 d
O4-7 O 0.900186 0.179968 0.19452 Uani 0.1532 1 1 d
O4-8 O 0.900186 0.379968 0.19452 Uani 0.1532 1 1 d
O4-9 O 0.900186 0.679968 0.19452 Uani 0.1532 1 1 d
O4-10 O 0.900186 0.879968 0.19452 Uani 0.1532 1 1 d
O4-11 O 0.599814 0.229968 0.30548 Uani 0.1532 1 1 d
O4-12 O 0.599814 0.429968 0.30548 Uani 0.1532 1 1 d
O4-13 O 0.599814 0.629968 0.30548 Uani 0.1532 1 1 d
O4-14 O 0.599814 0.829968 0.30548 Uani 0.1532 1 1 d
O4-15 O 0.099814 0.079968 0.30548 Uani 0.1532 1 1 d
O4-16 O 0.099814 0.279968 0.30548 Uani 0.1532 1 1 d
O4-17 O 0.099814 0.479968 0.30548 Uani 0.1532 1 1 d
O4-18 O 0.099814 0.579968 0.30548 Uani 0.1532 1 1 d
O4-19 O 0.099814 0.779968 0.30548 Uani 0.1532 1 1 d
O4-20 O 0.099814 0.979968 0.30548 Uani 0.1532 1 1 d
O4-21 O 0.599814 0.170032 0.80548 Uani 0.1532 1 1 d
O4-22 O 0.599814 0.370032 0.80548 Uani 0.1532 1 1 d
O4-23 O 0.599814 0.570032 0.80548 Uani 0.1532 1 1 d
O4-24 O 0.599814 0.870032 0.80548 Uani 0.1532 1 1 d
O4-25 O 0.099814 0.020032 0.80548 Uani 0.1532 1 1 d
O4-26 O 0.099814 0.220032 0.80548 Uani 0.1532 1 1 d
O4-27 O 0.099814 0.520032 0.80548 Uani 0.1532 1 1 d
O4-28 O 0.099814 0.720032 0.80548 Uani 0.1532 1 1 d
O4-29 O 0.099814 0.920032 0.80548 Uani 0.1532 1 1 d
O4-30 O 0.400186 0.070032 0.69452 Uani 0.1532 1 1 d
O4-31 O 0.400186 0.270032 0.69452 Uani 0.1532 1 1 d
O4-32 O 0.400186 0.470032 0.69452 Uani 0.1532 1 1 d
O4-33 O 0.400186 0.670032 0.69452 Uani 0.1532 1 1 d
O4-34 O 0.400186 0.770032 0.69452 Uani 0.1532 1 1 d
O4-35 O 0.400186 0.970032 0.69452 Uani 0.1532 1 1 d
O4-36 O 0.900186 0.120032 0.69452 Uani 0.1532 1 1 d
O4-37 O 0.900186 0.320032 0.69452 Uani 0.1532 1 1 d
O4-38 O 0.900186 0.420032 0.69452 Uani 0.1532 1 1 d
O4-39 O 0.900186 0.620032 0.69452 Uani 0.1532 1 1 d
O4-40 O 0.900186 0.820032 0.69452 Uani 0.1532 1 1 d
H1c1-1 H 0.686055 0.015434 0.180682 Uiso 0 1 1 d
H1c1-2 H 0.701265 0.115575 0.180187 Uiso 0 1 1 d
H1c1-3 H 0.688697 0.217762 0.185452 Uiso 0 1 1 d
H1c1-4 H 0.697 0.313529 0.176097 Uiso 0 1 1 d
H1c1-5 H 0.694035 0.419261 0.188333 Uiso 0 1 1 d
H1c1-6 H 0.69128 0.51277 0.174795 Uiso 0 1 1 d
H1c1-7 H 0.699399 0.619182 0.187887 Uiso 0 1 1 d
H1c1-8 H 0.686964 0.713677 0.176932 Uiso 0 1 1 d
H1c1-9 H 0.70211 0.817564 0.184337 Uiso 0 1 1 d
H1c1-10 H 0.686209 0.915796 0.181439 Uiso 0 1 1 d
H1c1-11 H 0.196477 0.069438 0.188579 Uiso 0 1 1 d
H1c1-12 H 0.189122 0.162959 0.175306 Uiso 0 1 1 d
H1c1-13 H 0.200993 0.268652 0.186687 Uiso 0 1 1 d
H1c1-14 H 0.186139 0.36448 0.178667 Uiso 0 1 1 d
H1c1-15 H 0.202058 0.466592 0.18229 Uiso 0 1 1 d
H1c1-16 H 0.187129 0.566812 0.183532 Uiso 0 1 1 d
H1c1-17 H 0.199141 0.664288 0.177586 Uiso 0 1 1 d
H1c1-18 H 0.191597 0.76879 0.187468 Uiso 0 1 1 d
H1c1-19 H 0.193699 0.862891 0.174925 Uiso 0 1 1 d
H1c1-20 H 0.197311 0.969426 0.18851 Uiso 0 1 1 d
H1c1-21 H 0.297877 0.016773 0.317332 Uiso 0 1 1 d
H1c1-22 H 0.313087 0.116632 0.316837 Uiso 0 1 1 d
H1c1-23 H 0.300519 0.214445 0.322102 Uiso 0 1 1 d
H1c1-24 H 0.308822 0.318678 0.312747 Uiso 0 1 1 d
H1c1-25 H 0.305857 0.412946 0.324983 Uiso 0 1 1 d
H1c1-26 H 0.303102 0.519437 0.311445 Uiso 0 1 1 d
H1c1-27 H 0.311221 0.613024 0.324537 Uiso 0 1 1 d
H1c1-28 H 0.298786 0.71853 0.313582 Uiso 0 1 1 d
H1c1-29 H 0.313932 0.814642 0.320987 Uiso 0 1 1 d
H1c1-30 H 0.298031 0.91641 0.318089 Uiso 0 1 1 d
H1c1-31 H 0.808299 0.062769 0.325229 Uiso 0 1 1 d
H1c1-32 H 0.800944 0.169248 0.311956 Uiso 0 1 1 d
H1c1-33 H 0.812815 0.263555 0.323337 Uiso 0 1 1 d
H1c1-34 H 0.797961 0.367727 0.315317 Uiso 0 1 1 d
H1c1-35 H 0.81388 0.465614 0.31894 Uiso 0 1 1 d
H1c1-36 H 0.798951 0.565395 0.320182 Uiso 0 1 1 d
H1c1-37 H 0.810963 0.667918 0.314236 Uiso 0 1 1 d
H1c1-38 H 0.803419 0.763416 0.324118 Uiso 0 1 1 d
H1c1-39 H 0.805521 0.869315 0.311575 Uiso 0 1 1 d
H1c1-40 H 0.809133 0.962781 0.32516 Uiso 0 1 1 d
H1c1-41 H 0.298056 0.082115 0.81498 Uiso 0 1 1 d
H1c1-42 H 0.312573 0.18656 0.823591 Uiso 0 1 1 d
H1c1-43 H 0.301303 0.280696 0.811818 Uiso 0 1 1 d
H1c1-44 H 0.307871 0.387222 0.825232 Uiso 0 1 1 d
H1c1-45 H 0.306853 0.480876 0.811909 Uiso 0 1 1 d
H1c1-46 H 0.302189 0.586223 0.823422 Uiso 0 1 1 d
H1c1-47 H 0.311932 0.682566 0.815206 Uiso 0 1 1 d
H1c1-48 H 0.298368 0.784061 0.819064 Uiso 0 1 1 d
H1c1-49 H 0.314002 0.884921 0.820062 Uiso 0 1 1 d
H1c1-50 H 0.298316 0.981817 0.814337 Uiso 0 1 1 d
H1c1-51 H 0.805412 0.036991 0.824872 Uiso 0 1 1 d
H1c1-52 H 0.809232 0.131443 0.81298 Uiso 0 1 1 d
H1c1-53 H 0.800196 0.235394 0.821778 Uiso 0 1 1 d
H1c1-54 H 0.813282 0.33355 0.81721 Uiso 0 1 1 d
H1c1-55 H 0.797836 0.433048 0.816958 Uiso 0 1 1 d
H1c1-56 H 0.813648 0.53583 0.821997 Uiso 0 1 1 d
H1c1-57 H 0.799512 0.631127 0.812821 Uiso 0 1 1 d
H1c1-58 H 0.810147 0.737144 0.824949 Uiso 0 1 1 d
H1c1-59 H 0.804386 0.83059 0.811435 Uiso 0 1 1 d
H1c1-60 H 0.804529 0.936835 0.824591 Uiso 0 1 1 d
H1c1-61 H 0.686234 0.085678 0.67833 Uiso 0 1 1 d
H1c1-62 H 0.700751 0.181234 0.686941 Uiso 0 1 1 d
H1c1-63 H 0.689481 0.287098 0.675168 Uiso 0 1 1 d
H1c1-64 H 0.696049 0.380571 0.688582 Uiso 0 1 1 d
H1c1-65 H 0.695031 0.486917 0.675259 Uiso 0 1 1 d
H1c1-66 H 0.690367 0.581571 0.686772 Uiso 0 1 1 d
H1c1-67 H 0.70011 0.685228 0.678556 Uiso 0 1 1 d
H1c1-68 H 0.686546 0.783733 0.682414 Uiso 0 1 1 d
H1c1-69 H 0.70218 0.882873 0.683412 Uiso 0 1 1 d
H1c1-70 H 0.686494 0.985977 0.677687 Uiso 0 1 1 d
H1c1-71 H 0.19359 0.030803 0.688222 Uiso 0 1 1 d
H1c1-72 H 0.19741 0.136351 0.67633 Uiso 0 1 1 d
H1c1-73 H 0.188374 0.2324 0.685128 Uiso 0 1 1 d
H1c1-74 H 0.20146 0.334243 0.68056 Uiso 0 1 1 d
H1c1-75 H 0.186014 0.434745 0.680308 Uiso 0 1 1 d
H1c1-76 H 0.201825 0.531963 0.685347 Uiso 0 1 1 d
H1c1-77 H 0.18769 0.636666 0.676171 Uiso 0 1 1 d
H1c1-78 H 0.198325 0.730649 0.688299 Uiso 0 1 1 d
H1c1-79 H 0.192564 0.837203 0.674785 Uiso 0 1 1 d
H1c1-80 H 0.192707 0.930958 0.687941 Uiso 0 1 1 d
H1c2-1 H 0.640338 0.093244 0.251249 Uiso 0 1 1 d
H1c2-2 H 0.603474 0.197817 0.249608 Uiso 0 1 1 d
H1c2-3 H 0.634516 0.28961 0.236904 Uiso 0 1 1 d
H1c2-4 H 0.613304 0.400391 0.262312 Uiso 0 1 1 d
H1c2-5 H 0.621948 0.488428 0.227481 Uiso 0 1 1 d
H1c2-6 H 0.626988 0.600028 0.267239 Uiso 0 1 1 d
H1c2-7 H 0.608914 0.690289 0.227687 Uiso 0 1 1 d
H1c2-8 H 0.637688 0.79691 0.261925 Uiso 0 1 1 d
H1c2-9 H 0.601929 0.894261 0.237421 Uiso 0 1 1 d
H1c2-10 H 0.640056 0.992596 0.249028 Uiso 0 1 1 d
H1c2-11 H 0.119024 0.050621 0.265607 Uiso 0 1 1 d
H1c2-12 H 0.116068 0.138866 0.226276 Uiso 0 1 1 d
H1c2-13 H 0.132269 0.248978 0.266197 Uiso 0 1 1 d
H1c2-14 H 0.104914 0.341815 0.230841 Uiso 0 1 1 d
H1c2-15 H 0.139892 0.445104 0.257067 Uiso 0 1 1 d
H1c2-16 H 0.101808 0.546114 0.243357 Uiso 0 1 1 d
H1c2-17 H 0.138081 0.640936 0.242781 Uiso 0 1 1 d
H1c2-18 H 0.108302 0.749613 0.257568 Uiso 0 1 1 d
H1c2-19 H 0.127742 0.838557 0.230479 Uiso 0 1 1 d
H1c2-20 H 0.121151 0.950565 0.266373 Uiso 0 1 1 d
H1c2-21 H 0.398304 0.095787 0.257749 Uiso 0 1 1 d
H1c2-22 H 0.36144 0.191214 0.256108 Uiso 0 1 1 d
H1c2-23 H 0.392482 0.29942 0.243404 Uiso 0 1 1 d
H1c2-24 H 0.37127 0.38864 0.268812 Uiso 0 1 1 d
H1c2-25 H 0.379914 0.500602 0.233981 Uiso 0 1 1 d
H1c2-26 H 0.384954 0.589003 0.273739 Uiso 0 1 1 d
H1c2-27 H 0.366881 0.698742 0.234187 Uiso 0 1 1 d
H1c2-28 H 0.395654 0.79212 0.268425 Uiso 0 1 1 d
H1c2-29 H 0.359896 0.894769 0.243921 Uiso 0 1 1 d
H1c2-30 H 0.398022 0.996435 0.255528 Uiso 0 1 1 d
H1c2-31 H 0.87699 0.038409 0.272107 Uiso 0 1 1 d
H1c2-32 H 0.874034 0.150164 0.232776 Uiso 0 1 1 d
H1c2-33 H 0.890235 0.240053 0.272697 Uiso 0 1 1 d
H1c2-34 H 0.86288 0.347216 0.237341 Uiso 0 1 1 d
H1c2-35 H 0.897858 0.443926 0.263567 Uiso 0 1 1 d
H1c2-36 H 0.859774 0.542917 0.249857 Uiso 0 1 1 d
H1c2-37 H 0.896047 0.648094 0.249281 Uiso 0 1 1 d
H1c2-38 H 0.866268 0.739418 0.264068 Uiso 0 1 1 d
H1c2-39 H 0.885708 0.850474 0.236979 Uiso 0 1 1 d
H1c2-40 H 0.879117 0.938466 0.272873 Uiso 0 1 1 d
H1c2-41 H 0.397588 0.006407 0.764524 Uiso 0 1 1 d
H1c2-42 H 0.363497 0.102487 0.736655 Uiso 0 1 1 d
H1c2-43 H 0.389351 0.21017 0.773022 Uiso 0 1 1 d
H1c2-44 H 0.375071 0.299716 0.732853 Uiso 0 1 1 d
H1c2-45 H 0.375933 0.411591 0.771638 Uiso 0 1 1 d
H1c2-46 H 0.3886 0.499828 0.739245 Uiso 0 1 1 d
H1c2-47 H 0.364039 0.609961 0.761064 Uiso 0 1 1 d
H1c2-48 H 0.397323 0.702767 0.752636 Uiso 0 1 1 d
H1c2-49 H 0.359614 0.806093 0.746585 Uiso 0 1 1 d
H1c2-50 H 0.39688 0.907064 0.766334 Uiso 0 1 1 d
H1c2-51 H 0.870305 0.061259 0.768056 Uiso 0 1 1 d
H1c2-52 H 0.893226 0.150787 0.744407 Uiso 0 1 1 d
H1c2-53 H 0.861014 0.258499 0.754989 Uiso 0 1 1 d
H1c2-54 H 0.898357 0.354543 0.75884 Uiso 0 1 1 d
H1c2-55 H 0.860705 0.454232 0.741052 Uiso 0 1 1 d
H1c2-56 H 0.893806 0.55877 0.77048 Uiso 0 1 1 d
H1c2-57 H 0.86953 0.650591 0.733212 Uiso 0 1 1 d
H1c2-58 H 0.881846 0.761355 0.773509 Uiso 0 1 1 d
H1c2-59 H 0.88308 0.849396 0.735386 Uiso 0 1 1 d
H1c2-60 H 0.868456 0.961006 0.766412 Uiso 0 1 1 d
H1c2-61 H 0.639622 0.004562 0.758024 Uiso 0 1 1 d
H1c2-62 H 0.605531 0.108482 0.730155 Uiso 0 1 1 d
H1c2-63 H 0.631385 0.200799 0.766522 Uiso 0 1 1 d
H1c2-64 H 0.617105 0.311253 0.726353 Uiso 0 1 1 d
H1c2-65 H 0.617967 0.399378 0.765138 Uiso 0 1 1 d
H1c2-66 H 0.630634 0.511141 0.732745 Uiso 0 1 1 d
H1c2-67 H 0.606073 0.601009 0.754564 Uiso 0 1 1 d
H1c2-68 H 0.639357 0.708202 0.746136 Uiso 0 1 1 d
H1c2-69 H 0.601648 0.804876 0.740085 Uiso 0 1 1 d
H1c2-70 H 0.638914 0.903905 0.759834 Uiso 0 1 1 d
H1c2-71 H 0.112339 0.04971 0.761556 Uiso 0 1 1 d
H1c2-72 H 0.13526 0.160182 0.737907 Uiso 0 1 1 d
H1c2-73 H 0.103048 0.25247 0.748489 Uiso 0 1 1 d
H1c2-74 H 0.140391 0.356426 0.75234 Uiso 0 1 1 d
H1c2-75 H 0.102739 0.456737 0.734552 Uiso 0 1 1 d
H1c2-76 H 0.13584 0.552199 0.76398 Uiso 0 1 1 d
H1c2-77 H 0.111564 0.660378 0.726712 Uiso 0 1 1 d
H1c2-78 H 0.12388 0.749615 0.767009 Uiso 0 1 1 d
H1c2-79 H 0.125114 0.861573 0.728886 Uiso 0 1 1 d
H1c2-80 H 0.11049 0.949964 0.759912 Uiso 0 1 1 d
H1c3-1 H 0.576912 0.069384 0.160457 Uiso 0 1 1 d
H1c3-2 H 0.568542 0.171508 0.175665 Uiso 0 1 1 d
H1c3-3 H 0.57427 0.266752 0.13881 Uiso 0 1 1 d
H1c3-4 H 0.571924 0.373527 0.192553 Uiso 0 1 1 d
H1c3-5 H 0.570585 0.465608 0.12886 Uiso 0 1 1 d
H1c3-6 H 0.575435 0.573648 0.19428 Uiso 0 1 1 d
H1c3-7 H 0.5677 0.666524 0.135581 Uiso 0 1 1 d
H1c3-8 H 0.577322 0.771812 0.17998 Uiso 0 1 1 d
H1c3-9 H 0.567055 0.869043 0.155612 Uiso 0 1 1 d
H1c3-10 H 0.576641 0.968935 0.156803 Uiso 0 1 1 d
H1c3-11 H 0.073507 0.023838 0.195385 Uiso 0 1 1 d
H1c3-12 H 0.069162 0.115748 0.129676 Uiso 0 1 1 d
H1c3-13 H 0.076515 0.223075 0.189921 Uiso 0 1 1 d
H1c3-14 H 0.067104 0.317457 0.142919 Uiso 0 1 1 d
H1c3-15 H 0.077358 0.42064 0.170609 Uiso 0 1 1 d
H1c3-16 H 0.067585 0.520302 0.165806 Uiso 0 1 1 d
H1c3-17 H 0.075615 0.617751 0.147103 Uiso 0 1 1 d
H1c3-18 H 0.070364 0.722862 0.186898 Uiso 0 1 1 d
H1c3-19 H 0.072158 0.815852 0.131149 Uiso 0 1 1 d
H1c3-20 H 0.074053 0.923857 0.195654 Uiso 0 1 1 d
H1c3-21 H 0.432544 0.070077 0.336027 Uiso 0 1 1 d
H1c3-22 H 0.424174 0.167953 0.351235 Uiso 0 1 1 d
H1c3-23 H 0.429902 0.27271 0.31438 Uiso 0 1 1 d
H1c3-24 H 0.427556 0.365935 0.368124 Uiso 0 1 1 d
H1c3-25 H 0.426217 0.473854 0.30443 Uiso 0 1 1 d
H1c3-26 H 0.431067 0.565813 0.36985 Uiso 0 1 1 d
H1c3-27 H 0.423332 0.672937 0.311151 Uiso 0 1 1 d
H1c3-28 H 0.432954 0.76765 0.35555 Uiso 0 1 1 d
H1c3-29 H 0.422687 0.870418 0.331182 Uiso 0 1 1 d
H1c3-30 H 0.432273 0.970526 0.332373 Uiso 0 1 1 d
H1c3-31 H 0.929139 0.015623 0.370955 Uiso 0 1 1 d
H1c3-32 H 0.924794 0.123714 0.305247 Uiso 0 1 1 d
H1c3-33 H 0.932147 0.216387 0.365491 Uiso 0 1 1 d
H1c3-34 H 0.922736 0.322004 0.318489 Uiso 0 1 1 d
H1c3-35 H 0.93299 0.418821 0.346179 Uiso 0 1 1 d
H1c3-36 H 0.923216 0.519159 0.341376 Uiso 0 1 1 d
H1c3-37 H 0.931247 0.62171 0.322673 Uiso 0 1 1 d
H1c3-38 H 0.925996 0.716599 0.362468 Uiso 0 1 1 d
H1c3-39 H 0.92779 0.82361 0.306719 Uiso 0 1 1 d
H1c3-40 H 0.929685 0.915605 0.371224 Uiso 0 1 1 d
H1c3-41 H 0.433019 0.031399 0.847946 Uiso 0 1 1 d
H1c3-42 H 0.422809 0.12781 0.817017 Uiso 0 1 1 d
H1c3-43 H 0.43198 0.233741 0.866478 Uiso 0 1 1 d
H1c3-44 H 0.425032 0.326233 0.804871 Uiso 0 1 1 d
H1c3-45 H 0.42886 0.434348 0.87067 Uiso 0 1 1 d
H1c3-46 H 0.428647 0.526674 0.809174 Uiso 0 1 1 d
H1c3-47 H 0.425218 0.632917 0.858427 Uiso 0 1 1 d
H1c3-48 H 0.431846 0.728911 0.827776 Uiso 0 1 1 d
H1c3-49 H 0.422874 0.830162 0.835868 Uiso 0 1 1 d
H1c3-50 H 0.433031 0.931828 0.851381 Uiso 0 1 1 d
H1c3-51 H 0.92727 0.083971 0.867304 Uiso 0 1 1 d
H1c3-52 H 0.930162 0.177452 0.815728 Uiso 0 1 1 d
H1c3-53 H 0.923974 0.281839 0.849532 Uiso 0 1 1 d
H1c3-54 H 0.932658 0.38015 0.837865 Uiso 0 1 1 d
H1c3-55 H 0.922599 0.478923 0.825889 Uiso 0 1 1 d
H1c3-56 H 0.932735 0.582907 0.859962 Uiso 0 1 1 d
H1c3-57 H 0.923831 0.67668 0.808191 Uiso 0 1 1 d
H1c3-58 H 0.930353 0.784347 0.870975 Uiso 0 1 1 d
H1c3-59 H 0.927055 0.876231 0.805284 Uiso 0 1 1 d
H1c3-60 H 0.926703 0.983748 0.865401 Uiso 0 1 1 d
H1c3-61 H 0.577388 0.02914 0.672376 Uiso 0 1 1 d
H1c3-62 H 0.567177 0.132729 0.641447 Uiso 0 1 1 d
H1c3-63 H 0.576348 0.226797 0.690908 Uiso 0 1 1 d
H1c3-64 H 0.5694 0.334305 0.629301 Uiso 0 1 1 d
H1c3-65 H 0.573228 0.42619 0.6951 Uiso 0 1 1 d
H1c3-66 H 0.573015 0.533865 0.633604 Uiso 0 1 1 d
H1c3-67 H 0.569586 0.627622 0.682857 Uiso 0 1 1 d
H1c3-68 H 0.576214 0.731627 0.652206 Uiso 0 1 1 d
H1c3-69 H 0.567242 0.830376 0.660298 Uiso 0 1 1 d
H1c3-70 H 0.577399 0.928711 0.675811 Uiso 0 1 1 d
H1c3-71 H 0.071638 0.076568 0.691734 Uiso 0 1 1 d
H1c3-72 H 0.07453 0.183087 0.640158 Uiso 0 1 1 d
H1c3-73 H 0.068342 0.278699 0.673962 Uiso 0 1 1 d
H1c3-74 H 0.077026 0.380389 0.662295 Uiso 0 1 1 d
H1c3-75 H 0.066967 0.481615 0.650319 Uiso 0 1 1 d
H1c3-76 H 0.077103 0.577631 0.684392 Uiso 0 1 1 d
H1c3-77 H 0.068199 0.683859 0.632621 Uiso 0 1 1 d
H1c3-78 H 0.074721 0.776192 0.695405 Uiso 0 1 1 d
H1c3-79 H 0.071423 0.884308 0.629714 Uiso 0 1 1 d
H1c3-80 H 0.071071 0.976791 0.689831 Uiso 0 1 1 d
H1c4-1 H 0.571371 0.067147 0.004472 Uiso 0 1 1 d
H1c4-2 H 0.587537 0.167444 0.027946 Uiso 0 1 1 d
H1c4-3 H 0.579168 0.368406 0.044079 Uiso 0 1 1 d
H1c4-4 H 0.571738 0.568662 0.043246 Uiso 0 1 1 d
H1c4-5 H 0.568961 0.768085 0.025864 Uiso 0 1 1 d
H1c4-6 H 0.592225 0.866428 0.006809 Uiso 0 1 1 d
H1c4-7 H 0.572225 0.966962 0.00062 Uiso 0 1 1 d
H1c4-8 H 0.578584 0.265999 0.982467 Uiso 0 1 1 d
H1c4-9 H 0.587029 0.465348 0.974289 Uiso 0 1 1 d
H1c4-10 H 0.592485 0.665519 0.984025 Uiso 0 1 1 d
H1c4-11 H 0.075653 0.018618 0.045987 Uiso 0 1 1 d
H1c4-12 H 0.069844 0.218511 0.037552 Uiso 0 1 1 d
H1c4-13 H 0.069635 0.417646 0.015414 Uiso 0 1 1 d
H1c4-14 H 0.090312 0.516933 0.017731 Uiso 0 1 1 d
H1c4-15 H 0.082857 0.718062 0.039011 Uiso 0 1 1 d
H1c4-16 H 0.074498 0.918658 0.045858 Uiso 0 1 1 d
H1c4-17 H 0.08992 0.115315 0.976313 Uiso 0 1 1 d
H1c4-18 H 0.093137 0.315834 0.992654 Uiso 0 1 1 d
H1c4-19 H 0.075129 0.616455 0.990636 Uiso 0 1 1 d
H1c4-20 H 0.083582 0.815534 0.975603 Uiso 0 1 1 d
H1c4-21 H 0.409275 0.066841 0.484206 Uiso 0 1 1 d
H1c4-22 H 0.425441 0.166544 0.50768 Uiso 0 1 1 d
H1c4-23 H 0.416488 0.267989 0.462201 Uiso 0 1 1 d
H1c4-24 H 0.417072 0.365582 0.523813 Uiso 0 1 1 d
H1c4-25 H 0.424933 0.46864 0.454023 Uiso 0 1 1 d
H1c4-26 H 0.409642 0.565326 0.52298 Uiso 0 1 1 d
H1c4-27 H 0.430389 0.668469 0.463759 Uiso 0 1 1 d
H1c4-28 H 0.406865 0.765903 0.505598 Uiso 0 1 1 d
H1c4-29 H 0.430129 0.86756 0.486543 Uiso 0 1 1 d
H1c4-30 H 0.410129 0.967026 0.480354 Uiso 0 1 1 d
H1c4-31 H 0.913557 0.01537 0.525721 Uiso 0 1 1 d
H1c4-32 H 0.927824 0.118673 0.456047 Uiso 0 1 1 d
H1c4-33 H 0.907748 0.215477 0.517286 Uiso 0 1 1 d
H1c4-34 H 0.931041 0.318154 0.472388 Uiso 0 1 1 d
H1c4-35 H 0.907539 0.416342 0.495148 Uiso 0 1 1 d
H1c4-36 H 0.928216 0.517055 0.497465 Uiso 0 1 1 d
H1c4-37 H 0.913033 0.617532 0.47037 Uiso 0 1 1 d
H1c4-38 H 0.920761 0.715926 0.518745 Uiso 0 1 1 d
H1c4-39 H 0.921486 0.818454 0.455337 Uiso 0 1 1 d
H1c4-40 H 0.912402 0.91533 0.525592 Uiso 0 1 1 d
H1c4-41 H 0.408015 0.234561 0.018515 Uiso 0 1 1 d
H1c4-42 H 0.41416 0.434602 0.025623 Uiso 0 1 1 d
H1c4-43 H 0.4227 0.633846 0.014861 Uiso 0 1 1 d
H1c4-44 H 0.407037 0.933905 0.0009 Uiso 0 1 1 d
H1c4-45 H 0.407336 0.033743 0.997089 Uiso 0 1 1 d
H1c4-46 H 0.431006 0.131781 0.970694 Uiso 0 1 1 d
H1c4-47 H 0.427359 0.331321 0.955442 Uiso 0 1 1 d
H1c4-48 H 0.41951 0.531704 0.957395 Uiso 0 1 1 d
H1c4-49 H 0.411382 0.732737 0.975577 Uiso 0 1 1 d
H1c4-50 H 0.429367 0.832669 0.991608 Uiso 0 1 1 d
H1c4-51 H 0.917731 0.084365 0.023126 Uiso 0 1 1 d
H1c4-52 H 0.925992 0.283366 0.005943 Uiso 0 1 1 d
H1c4-53 H 0.906969 0.584293 0.010676 Uiso 0 1 1 d
H1c4-54 H 0.911035 0.784691 0.024792 Uiso 0 1 1 d
H1c4-55 H 0.919059 0.984247 0.021453 Uiso 0 1 1 d
H1c4-56 H 0.915841 0.182087 0.963497 Uiso 0 1 1 d
H1c4-57 H 0.908891 0.383251 0.986161 Uiso 0 1 1 d
H1c4-58 H 0.930735 0.482187 0.980725 Uiso 0 1 1 d
H1c4-59 H 0.929589 0.681417 0.960076 Uiso 0 1 1 d
H1c4-60 H 0.923126 0.881442 0.954316 Uiso 0 1 1 d
H1c4-61 H 0.569432 0.032269 0.517355 Uiso 0 1 1 d
H1c4-62 H 0.593102 0.134231 0.49096 Uiso 0 1 1 d
H1c4-63 H 0.570111 0.231451 0.538781 Uiso 0 1 1 d
H1c4-64 H 0.589455 0.334691 0.475708 Uiso 0 1 1 d
H1c4-65 H 0.576256 0.43141 0.545889 Uiso 0 1 1 d
H1c4-66 H 0.581606 0.534308 0.477661 Uiso 0 1 1 d
H1c4-67 H 0.584796 0.632166 0.535127 Uiso 0 1 1 d
H1c4-68 H 0.573478 0.733275 0.495843 Uiso 0 1 1 d
H1c4-69 H 0.591463 0.833343 0.511874 Uiso 0 1 1 d
H1c4-70 H 0.569133 0.932107 0.521167 Uiso 0 1 1 d
H1c4-71 H 0.079827 0.081647 0.543392 Uiso 0 1 1 d
H1c4-72 H 0.077937 0.183925 0.483763 Uiso 0 1 1 d
H1c4-73 H 0.088088 0.282646 0.526209 Uiso 0 1 1 d
H1c4-74 H 0.070987 0.382761 0.506427 Uiso 0 1 1 d
H1c4-75 H 0.092831 0.483825 0.500991 Uiso 0 1 1 d
H1c4-76 H 0.069065 0.581719 0.530942 Uiso 0 1 1 d
H1c4-77 H 0.091685 0.684595 0.480343 Uiso 0 1 1 d
H1c4-78 H 0.073131 0.781321 0.545058 Uiso 0 1 1 d
H1c4-79 H 0.085222 0.88457 0.474582 Uiso 0 1 1 d
H1c4-80 H 0.081155 0.981765 0.541719 Uiso 0 1 1 d
H1c5-1 H 0.634107 0.089749 0.939223 Uiso 0 1 1 d
H1c5-2 H 0.65604 0.188981 0.959117 Uiso 0 1 1 d
H1c5-3 H 0.644536 0.290225 0.931387 Uiso 0 1 1 d
H1c5-4 H 0.644126 0.388666 0.963374 Uiso 0 1 1 d
H1c5-5 H 0.656397 0.49034 0.93126 Uiso 0 1 1 d
H1c5-6 H 0.633849 0.588768 0.959354 Uiso 0 1 1 d
H1c5-7 H 0.663763 0.690035 0.938907 Uiso 0 1 1 d
H1c5-8 H 0.630346 0.789236 0.949067 Uiso 0 1 1 d
H1c5-9 H 0.662952 0.889463 0.950506 Uiso 0 1 1 d
H1c5-10 H 0.635367 0.989837 0.937654 Uiso 0 1 1 d
H1c5-11 H 0.139219 0.038656 0.962657 Uiso 0 1 1 d
H1c5-12 H 0.160362 0.140257 0.933699 Uiso 0 1 1 d
H1c5-13 H 0.131338 0.238932 0.955508 Uiso 0 1 1 d
H1c5-14 H 0.164496 0.33981 0.943663 Uiso 0 1 1 d
H1c5-15 H 0.131486 0.439492 0.944015 Uiso 0 1 1 d
H1c5-16 H 0.160086 0.539209 0.955202 Uiso 0 1 1 d
H1c5-17 H 0.139588 0.640057 0.93392 Uiso 0 1 1 d
H1c5-18 H 0.149338 0.738753 0.962549 Uiso 0 1 1 d
H1c5-19 H 0.151595 0.840344 0.93027 Uiso 0 1 1 d
H1c5-20 H 0.137622 0.938672 0.962032 Uiso 0 1 1 d
H1c5-21 H 0.339303 0.089253 0.545595 Uiso 0 1 1 d
H1c5-22 H 0.361236 0.190021 0.565489 Uiso 0 1 1 d
H1c5-23 H 0.349732 0.288777 0.537759 Uiso 0 1 1 d
H1c5-24 H 0.349322 0.390336 0.569746 Uiso 0 1 1 d
H1c5-25 H 0.361593 0.488663 0.537632 Uiso 0 1 1 d
H1c5-26 H 0.339045 0.590235 0.565726 Uiso 0 1 1 d
H1c5-27 H 0.368959 0.688967 0.545279 Uiso 0 1 1 d
H1c5-28 H 0.335542 0.789766 0.555439 Uiso 0 1 1 d
H1c5-29 H 0.368148 0.889539 0.556878 Uiso 0 1 1 d
H1c5-30 H 0.340563 0.989165 0.544026 Uiso 0 1 1 d
H1c5-31 H 0.844415 0.040346 0.569029 Uiso 0 1 1 d
H1c5-32 H 0.865558 0.138745 0.540071 Uiso 0 1 1 d
H1c5-33 H 0.836534 0.240071 0.56188 Uiso 0 1 1 d
H1c5-34 H 0.869692 0.339192 0.550035 Uiso 0 1 1 d
H1c5-35 H 0.836682 0.43951 0.550387 Uiso 0 1 1 d
H1c5-36 H 0.865282 0.539793 0.561574 Uiso 0 1 1 d
H1c5-37 H 0.844783 0.638945 0.540292 Uiso 0 1 1 d
H1c5-38 H 0.854534 0.740249 0.568921 Uiso 0 1 1 d
H1c5-39 H 0.856791 0.838658 0.536642 Uiso 0 1 1 d
H1c5-40 H 0.842818 0.940331 0.568404 Uiso 0 1 1 d
H1c5-41 H 0.336363 0.010443 0.051288 Uiso 0 1 1 d
H1c5-42 H 0.369677 0.110851 0.049146 Uiso 0 1 1 d
H1c5-43 H 0.33688 0.209896 0.062642 Uiso 0 1 1 d
H1c5-44 H 0.364926 0.311275 0.039535 Uiso 0 1 1 d
H1c5-45 H 0.345252 0.40965 0.06927 Uiso 0 1 1 d
H1c5-46 H 0.354013 0.511311 0.036746 Uiso 0 1 1 d
H1c5-47 H 0.357296 0.609828 0.06786 Uiso 0 1 1 d
H1c5-48 H 0.342393 0.710941 0.042173 Uiso 0 1 1 d
H1c5-49 H 0.366992 0.810342 0.059116 Uiso 0 1 1 d
H1c5-50 H 0.335874 0.91035 0.053105 Uiso 0 1 1 d
H1c5-51 H 0.850249 0.059674 0.069711 Uiso 0 1 1 d
H1c5-52 H 0.84881 0.161197 0.038113 Uiso 0 1 1 d
H1c5-53 H 0.862034 0.260017 0.064862 Uiso 0 1 1 d
H1c5-54 H 0.838733 0.360702 0.046415 Uiso 0 1 1 d
H1c5-55 H 0.869103 0.460601 0.054177 Uiso 0 1 1 d
H1c5-56 H 0.835585 0.560105 0.058102 Uiso 0 1 1 d
H1c5-57 H 0.867923 0.661134 0.042997 Uiso 0 1 1 d
H1c5-58 H 0.84094 0.759705 0.067332 Uiso 0 1 1 d
H1c5-59 H 0.859084 0.86135 0.03691 Uiso 0 1 1 d
H1c5-60 H 0.852121 0.959701 0.069492 Uiso 0 1 1 d
H1c5-61 H 0.631167 0.010555 0.444916 Uiso 0 1 1 d
H1c5-62 H 0.664481 0.110147 0.442774 Uiso 0 1 1 d
H1c5-63 H 0.631684 0.211102 0.45627 Uiso 0 1 1 d
H1c5-64 H 0.65973 0.309722 0.433163 Uiso 0 1 1 d
H1c5-65 H 0.640056 0.411348 0.462898 Uiso 0 1 1 d
H1c5-66 H 0.648817 0.509686 0.430374 Uiso 0 1 1 d
H1c5-67 H 0.6521 0.61117 0.461488 Uiso 0 1 1 d
H1c5-68 H 0.637197 0.710056 0.435801 Uiso 0 1 1 d
H1c5-69 H 0.661796 0.810656 0.452744 Uiso 0 1 1 d
H1c5-70 H 0.630678 0.910648 0.446733 Uiso 0 1 1 d
H1c5-71 H 0.145053 0.061324 0.463339 Uiso 0 1 1 d
H1c5-72 H 0.143614 0.1598 0.431741 Uiso 0 1 1 d
H1c5-73 H 0.156838 0.260981 0.45849 Uiso 0 1 1 d
H1c5-74 H 0.133537 0.360296 0.440043 Uiso 0 1 1 d
H1c5-75 H 0.163907 0.460397 0.447805 Uiso 0 1 1 d
H1c5-76 H 0.130389 0.560893 0.45173 Uiso 0 1 1 d
H1c5-77 H 0.162727 0.659864 0.436625 Uiso 0 1 1 d
H1c5-78 H 0.135744 0.761293 0.46096 Uiso 0 1 1 d
H1c5-79 H 0.153888 0.859648 0.430538 Uiso 0 1 1 d
H1c5-80 H 0.146925 0.961296 0.46312 Uiso 0 1 1 d

loop_
_atom_site_aniso_label
_atom_site_aniso_type_symbol
_atom_site_aniso_U_11
_atom_site_aniso_U_22
_atom_site_aniso_U_33
_atom_site_aniso_U_12
_atom_site_aniso_U_13
_atom_site_aniso_U_23
I1-1 I 0.045624 0.055936 0.054217 0.001216 0.017185 0.007371
I1-2 I 0.045624 0.055936 0.054217 0.001216 0.017185 0.007371
I1-3 I 0.045624 0.055936 0.054217 0.001216 0.017185 0.007371
I1-4 I 0.045624 0.055936 0.054217 0.001216 0.017185 0.007371
I1-5 I 0.045624 0.055936 0.054217 0.001216 0.017185 0.007371
I1-6 I 0.045624 0.055936 0.054217 0.001216 0.017185 0.007371
I1-7 I 0.045624 0.055936 0.054217 0.001216 0.017185 0.007371
I1-8 I 0.045624 0.055936 0.054217 0.001216 0.017185 0.007371
I1-9 I 0.045624 0.055936 0.054217 0.001216 0.017185 0.007371
I1-10 I 0.045624 0.055936 0.054217 0.001216 0.017185 0.007371
I1-11 I 0.045624 0.055936 0.054217 0.001216 0.017185 0.007371
I1-12 I 0.045624 0.055936 0.054217 0.001216 0.017185 0.007371
I1-13 I 0.045624 0.055936 0.054217 0.001216 0.017185 0.007371
I1-14 I 0.045624 0.055936 0.054217 0.001216 0.017185 0.007371
I1-15 I 0.045624 0.055936 0.054217 0.001216 0.017185 0.007371
I1-16 I 0.045624 0.055936 0.054217 0.001216 0.017185 0.007371
I1-17 I 0.045624 0.055936 0.054217 0.001216 0.017185 0.007371
I1-18 I 0.045624 0.055936 0.054217 0.001216 0.017185 0.007371
I1-19 I 0.045624 0.055936 0.054217 0.001216 0.017185 0.007371
I1-20 I 0.045624 0.055936 0.054217 0.001216 0.017185 0.007371
I1-21 I 0.045624 0.055936 0.054217 -0.001216 0.017185 -0.007371
I1-22 I 0.045624 0.055936 0.054217 -0.001216 0.017185 -0.007371
I1-23 I 0.045624 0.055936 0.054217 -0.001216 0.017185 -0.007371
I1-24 I 0.045624 0.055936 0.054217 -0.001216 0.017185 -0.007371
I1-25 I 0.045624 0.055936 0.054217 -0.001216 0.017185 -0.007371
I1-26 I 0.045624 0.055936 0.054217 -0.001216 0.017185 -0.007371
I1-27 I 0.045624 0.055936 0.054217 -0.001216 0.017185 -0.007371
I1-28 I 0.045624 0.055936 0.054217 -0.001216 0.017185 -0.007371
I1-29 I 0.045624 0.055936 0.054217 -0.001216 0.017185 -0.007371
I1-30 I 0.045624 0.055936 0.054217 -0.001216 0.017185 -0.007371
I1-31 I 0.045624 0.055936 0.054217 -0.001216 0.017185 -0.007371
I1-32 I 0.045624 0.055936 0.054217 -0.001216 0.017185 -0.007371
I1-33 I 0.045624 0.055936 0.054217 -0.001216 0.017185 -0.007371
I1-34 I 0.045624 0.055936 0.054217 -0.001216 0.017185 -0.007371
I1-35 I 0.045624 0.055936 0.054217 -0.001216 0.017185 -0.007371
I1-36 I 0.045624 0.055936 0.054217 -0.001216 0.017185 -0.007371
I1-37 I 0.045624 0.055936 0.054217 -0.001216 0.017185 -0.007371
I1-38 I 0.045624 0.055936 0.054217 -0.001216 0.017185 -0.007371
I1-39 I 0.045624 0.055936 0.054217 -0.001216 0.017185 -0.007371
I1-40 I 0.045624 0.055936 0.054217 -0.001216 0.017185 -0.007371
N1-1 N 0.042227 0.055605 0.058136 0.002198 0.012072 0.013402
N1-2 N 0.042227 0.055605 0.058136 0.002198 0.012072 0.013402
N1-3 N 0.042227 0.055605 0.058136 0.002198 0.012072 0.013402
N1-4 N 0.042227 0.055605 0.058136 0.002198 0.012072 0.013402
N1-5 N 0.042227 0.055605 0.058136 0.002198 0.012072 0.013402
N1-6 N 0.042227 0.055605 0.058136 0.002198 0.012072 0.013402
N1-7 N 0.042227 0.055605 0.058136 0.002198 0.012072 0.013402
N1-8 N 0.042227 0.055605 0.058136 0.002198 0.012072 0.013402
N1-9 N 0.042227 0.055605 0.058136 0.002198 0.012072 0.013402
N1-10 N 0.042227 0.055605 0.058136 0.002198 0.012072 0.013402
N1-11 N 0.042227 0.055605 0.058136 0.002198 0.012072 0.013402
N1-12 N 0.042227 0.055605 0.058136 0.002198 0.012072 0.013402
N1-13 N 0.042227 0.055605 0.058136 0.002198 0.012072 0.013402
N1-14 N 0.042227 0.055605 0.058136 0.002198 0.012072 0.013402
N1-15 N 0.042227 0.055605 0.058136 0.002198 0.012072 0.013402
N1-16 N 0.042227 0.055605 0.058136 0.002198 0.012072 0.013402
N1-17 N 0.042227 0.055605 0.058136 0.002198 0.012072 0.013402
N1-18 N 0.042227 0.055605 0.058136 0.002198 0.012072 0.013402
N1-19 N 0.042227 0.055605 0.058136 0.002198 0.012072 0.013402
N1-20 N 0.042227 0.055605 0.058136 0.002198 0.012072 0.013402
N1-21 N 0.042227 0.055605 0.058136 -0.002198 0.012072 -0.013402
N1-22 N 0.042227 0.055605 0.058136 -0.002198 0.012072 -0.013402
N1-23 N 0.042227 0.055605 0.058136 -0.002198 0.012072 -0.013402
N1-24 N 0.042227 0.055605 0.058136 -0.002198 0.012072 -0.013402
N1-25 N 0.042227 0.055605 0.058136 -0.002198 0.012072 -0.013402
N1-26 N 0.042227 0.055605 0.058136 -0.002198 0.012072 -0.013402
N1-27 N 0.042227 0.055605 0.058136 -0.002198 0.012072 -0.013402
N1-28 N 0.042227 0.055605 0.058136 -0.002198 0.012072 -0.013402
N1-29 N 0.042227 0.055605 0.058136 -0.002198 0.012072 -0.013402
N1-30 N 0.042227 0.055605 0.058136 -0.002198 0.012072 -0.013402
N1-31 N 0.042227 0.055605 0.058136 -0.002198 0.012072 -0.013402
N1-32 N 0.042227 0.055605 0.058136 -0.002198 0.012072 -0.013402
N1-33 N 0.042227 0.055605 0.058136 -0.002198 0.012072 -0.013402
N1-34 N 0.042227 0.055605 0.058136 -0.002198 0.012072 -0.013402
N1-35 N 0.042227 0.055605 0.058136 -0.002198 0.012072 -0.013402
N1-36 N 0.042227 0.055605 0.058136 -0.002198 0.012072 -0.013402
N1-37 N 0.042227 0.055605 0.058136 -0.002198 0.012072 -0.013402
N1-38 N 0.042227 0.055605 0.058136 -0.002198 0.012072 -0.013402
N1-39 N 0.042227 0.055605 0.058136 -0.002198 0.012072 -0.013402
N1-40 N 0.042227 0.055605 0.058136 -0.002198 0.012072 -0.013402
N1-41 N 0.042227 0.055605 0.058136 0.002198 0.012072 0.013402
N1-42 N 0.042227 0.055605 0.058136 0.002198 0.012072 0.013402
N1-43 N 0.042227 0.055605 0.058136 0.002198 0.012072 0.013402
N1-44 N 0.042227 0.055605 0.058136 0.002198 0.012072 0.013402
N1-45 N 0.042227 0.055605 0.058136 0.002198 0.012072 0.013402
N1-46 N 0.042227 0.055605 0.058136 0.002198 0.012072 0.013402
N1-47 N 0.042227 0.055605 0.058136 0.002198 0.012072 0.013402
N1-48 N 0.042227 0.055605 0.058136 0.002198 0.012072 0.013402
N1-49 N 0.042227 0.055605 0.058136 0.002198 0.012072 0.013402
N1-50 N 0.042227 0.055605 0.058136 0.002198 0.012072 0.013402
N1-51 N 0.042227 0.055605 0.058136 0.002198 0.012072 0.013402
N1-52 N 0.042227 0.055605 0.058136 0.002198 0.012072 0.013402
N1-53 N 0.042227 0.055605 0.058136 0.002198 0.012072 0.013402
N1-54 N 0.042227 0.055605 0.058136 0.002198 0.012072 0.013402
N1-55 N 0.042227 0.055605 0.058136 0.002198 0.012072 0.013402
N1-56 N 0.042227 0.055605 0.058136 0.002198 0.012072 0.013402
N1-57 N 0.042227 0.055605 0.058136 0.002198 0.012072 0.013402
N1-58 N 0.042227 0.055605 0.058136 0.002198 0.012072 0.013402
N1-59 N 0.042227 0.055605 0.058136 0.002198 0.012072 0.013402
N1-60 N 0.042227 0.055605 0.058136 0.002198 0.012072 0.013402
N1-61 N 0.042227 0.055605 0.058136 -0.002198 0.012072 -0.013402
N1-62 N 0.042227 0.055605 0.058136 -0.002198 0.012072 -0.013402
N1-63 N 0.042227 0.055605 0.058136 -0.002198 0.012072 -0.013402
N1-64 N 0.042227 0.055605 0.058136 -0.002198 0.012072 -0.013402
N1-65 N 0.042227 0.055605 0.058136 -0.002198 0.012072 -0.013402
N1-66 N 0.042227 0.055605 0.058136 -0.002198 0.012072 -0.013402
N1-67 N 0.042227 0.055605 0.058136 -0.002198 0.012072 -0.013402
N1-68 N 0.042227 0.055605 0.058136 -0.002198 0.012072 -0.013402
N1-69 N 0.042227 0.055605 0.058136 -0.002198 0.012072 -0.013402
N1-70 N 0.042227 0.055605 0.058136 -0.002198 0.012072 -0.013402
N1-71 N 0.042227 0.055605 0.058136 -0.002198 0.012072 -0.013402
N1-72 N 0.042227 0.055605 0.058136 -0.002198 0.012072 -0.013402
N1-73 N 0.042227 0.055605 0.058136 -0.002198 0.012072 -0.013402
N1-74 N 0.042227 0.055605 0.058136 -0.002198 0.012072 -0.013402
N1-75 N 0.042227 0.055605 0.058136 -0.002198 0.012072 -0.013402
N1-76 N 0.042227 0.055605 0.058136 -0.002198 0.012072 -0.013402
N1-77 N 0.042227 0.055605 0.058136 -0.002198 0.012072 -0.013402
N1-78 N 0.042227 0.055605 0.058136 -0.002198 0.012072 -0.013402
N1-79 N 0.042227 0.055605 0.058136 -0.002198 0.012072 -0.013402
N1-80 N 0.042227 0.055605 0.058136 -0.002198 0.012072 -0.013402
C1-1 C 0.062191 0.081091 0.060944 -0.000889 0.026653 0.007818
C1-2 C 0.062191 0.081091 0.060944 -0.000889 0.026653 0.007818
C1-3 C 0.062191 0.081091 0.060944 -0.000889 0.026653 0.007818
C1-4 C 0.062191 0.081091 0.060944 -0.000889 0.026653 0.007818
C1-5 C 0.062191 0.081091 0.060944 -0.000889 0.026653 0.007818
C1-6 C 0.062191 0.081091 0.060944 -0.000889 0.026653 0.007818
C1-7 C 0.062191 0.081091 0.060944 -0.000889 0.026653 0.007818
C1-8 C 0.062191 0.081091 0.060944 -0.000889 0.026653 0.007818
C1-9 C 0.062191 0.081091 0.060944 -0.000889 0.026653 0.007818
C1-10 C 0.062191 0.081091 0.060944 -0.000889 0.026653 0.007818
C1-11 C 0.062191 0.081091 0.060944 -0.000889 0.026653 0.007818
C1-12 C 0.062191 0.081091 0.060944 -0.000889 0.026653 0.007818
C1-13 C 0.062191 0.081091 0.060944 -0.000889 0.026653 0.007818
C1-14 C 0.062191 0.081091 0.060944 -0.000889 0.026653 0.007818
C1-15 C 0.062191 0.081091 0.060944 -0.000889 0.026653 0.007818
C1-16 C 0.062191 0.081091 0.060944 -0.000889 0.026653 0.007818
C1-17 C 0.062191 0.081091 0.060944 -0.000889 0.026653 0.007818
C1-18 C 0.062191 0.081091 0.060944 -0.000889 0.026653 0.007818
C1-19 C 0.062191 0.081091 0.060944 -0.000889 0.026653 0.007818
C1-20 C 0.062191 0.081091 0.060944 -0.000889 0.026653 0.007818
C1-21 C 0.062191 0.081091 0.060944 0.000889 0.026653 -0.007818
C1-22 C 0.062191 0.081091 0.060944 0.000889 0.026653 -0.007818
C1-23 C 0.062191 0.081091 0.060944 0.000889 0.026653 -0.007818
C1-24 C 0.062191 0.081091 0.060944 0.000889 0.026653 -0.007818
C1-25 C 0.062191 0.081091 0.060944 0.000889 0.026653 -0.007818
C1-26 C 0.062191 0.081091 0.060944 0.000889 0.026653 -0.007818
C1-27 C 0.062191 0.081091 0.060944 0.000889 0.026653 -0.007818
C1-28 C 0.062191 0.081091 0.060944 0.000889 0.026653 -0.007818
C1-29 C 0.062191 0.081091 0.060944 0.000889 0.026653 -0.007818
C1-30 C 0.062191 0.081091 0.060944 0.000889 0.026653 -0.007818
C1-31 C 0.062191 0.081091 0.060944 0.000889 0.026653 -0.007818
C1-32 C 0.062191 0.081091 0.060944 0.000889 0.026653 -0.007818
C1-33 C 0.062191 0.081091 0.060944 0.000889 0.026653 -0.007818
C1-34 C 0.062191 0.081091 0.060944 0.000889 0.026653 -0.007818
C1-35 C 0.062191 0.081091 0.060944 0.000889 0.026653 -0.007818
C1-36 C 0.062191 0.081091 0.060944 0.000889 0.026653 -0.007818
C1-37 C 0.062191 0.081091 0.060944 0.000889 0.026653 -0.007818
C1-38 C 0.062191 0.081091 0.060944 0.000889 0.026653 -0.007818
C1-39 C 0.062191 0.081091 0.060944 0.000889 0.026653 -0.007818
C1-40 C 0.062191 0.081091 0.060944 0.000889 0.026653 -0.007818
C1-41 C 0.062191 0.081091 0.060944 -0.000889 0.026653 0.007818
C1-42 C 0.062191 0.081091 0.060944 -0.000889 0.026653 0.007818
C1-43 C 0.062191 0.081091 0.060944 -0.000889 0.026653 0.007818
C1-44 C 0.062191 0.081091 0.060944 -0.000889 0.026653 0.007818
C1-45 C 0.062191 0.081091 0.060944 -0.000889 0.026653 0.007818
C1-46 C 0.062191 0.081091 0.060944 -0.000889 0.026653 0.007818
C1-47 C 0.062191 0.081091 0.060944 -0.000889 0.026653 0.007818
C1-48 C 0.062191 0.081091 0.060944 -0.000889 0.026653 0.007818
C1-49 C 0.062191 0.081091 0.060944 -0.000889 0.026653 0.007818
C1-50 C 0.062191 0.081091 0.060944 -0.000889 0.026653 0.007818
C1-51 C 0.062191 0.081091 0.060944 -0.000889 0.026653 0.007818
C1-52 C 0.062191 0.081091 0.060944 -0.000889 0.026653 0.007818
C1-53 C 0.062191 0.081091 0.060944 -0.000889 0.026653 0.007818
C1-54 C 0.062191 0.081091 0.060944 -0.000889 0.026653 0.007818
C1-55 C 0.062191 0.081091 0.060944 -0.000889 0.026653 0.007818
C1-56 C 0.062191 0.081091 0.060944 -0.000889 0.026653 0.007818
C1-57 C 0.062191 0.081091 0.060944 -0.000889 0.026653 0.007818
C1-58 C 0.062191 0.081091 0.060944 -0.000889 0.026653 0.007818
C1-59 C 0.062191 0.081091 0.060944 -0.000889 0.026653 0.007818
C1-60 C 0.062191 0.081091 0.060944 -0.000889 0.026653 0.007818
C1-61 C 0.062191 0.081091 0.060944 0.000889 0.026653 -0.007818
C1-62 C 0.062191 0.081091 0.060944 0.000889 0.026653 -0.007818
C1-63 C 0.062191 0.081091 0.060944 0.000889 0.026653 -0.007818
C1-64 C 0.062191 0.081091 0.060944 0.000889 0.026653 -0.007818
C1-65 C 0.062191 0.081091 0.060944 0.000889 0.026653 -0.007818
C1-66 C 0.062191 0.081091 0.060944 0.000889 0.026653 -0.007818
C1-67 C 0.062191 0.081091 0.060944 0.000889 0.026653 -0.007818
C1-68 C 0.062191 0.081091 0.060944 0.000889 0.026653 -0.007818
C1-69 C 0.062191 0.081091 0.060944 0.000889 0.026653 -0.007818
C1-70 C 0.062191 0.081091 0.060944 0.000889 0.026653 -0.007818
C1-71 C 0.062191 0.081091 0.060944 0.000889 0.026653 -0.007818
C1-72 C 0.062191 0.081091 0.060944 0.000889 0.026653 -0.007818
C1-73 C 0.062191 0.081091 0.060944 0.000889 0.026653 -0.007818
C1-74 C 0.062191 0.081091 0.060944 0.000889 0.026653 -0.007818
C1-75 C 0.062191 0.081091 0.060944 0.000889 0.026653 -0.007818
C1-76 C 0.062191 0.081091 0.060944 0.000889 0.026653 -0.007818
C1-77 C 0.062191 0.081091 0.060944 0.000889 0.026653 -0.007818
C1-78 C 0.062191 0.081091 0.060944 0.000889 0.026653 -0.007818
C1-79 C 0.062191 0.081091 0.060944 0.000889 0.026653 -0.007818
C1-80 C 0.062191 0.081091 0.060944 0.000889 0.026653 -0.007818
C2-1 C 0.062363 0.104921 0.069809 0.003788 0.024365 0.019991
C2-2 C 0.062363 0.104921 0.069809 0.003788 0.024365 0.019991
C2-3 C 0.062363 0.104921 0.069809 0.003788 0.024365 0.019991
C2-4 C 0.062363 0.104921 0.069809 0.003788 0.024365 0.019991
C2-5 C 0.062363 0.104921 0.069809 0.003788 0.024365 0.019991
C2-6 C 0.062363 0.104921 0.069809 0.003788 0.024365 0.019991
C2-7 C 0.062363 0.104921 0.069809 0.003788 0.024365 0.019991
C2-8 C 0.062363 0.104921 0.069809 0.003788 0.024365 0.019991
C2-9 C 0.062363 0.104921 0.069809 0.003788 0.024365 0.019991
C2-10 C 0.062363 0.104921 0.069809 0.003788 0.024365 0.019991
C2-11 C 0.062363 0.104921 0.069809 0.003788 0.024365 0.019991
C2-12 C 0.062363 0.104921 0.069809 0.003788 0.024365 0.019991
C2-13 C 0.062363 0.104921 0.069809 0.003788 0.024365 0.019991
C2-14 C 0.062363 0.104921 0.069809 0.003788 0.024365 0.019991
C2-15 C 0.062363 0.104921 0.069809 0.003788 0.024365 0.019991
C2-16 C 0.062363 0.104921 0.069809 0.003788 0.024365 0.019991
C2-17 C 0.062363 0.104921 0.069809 0.003788 0.024365 0.019991
C2-18 C 0.062363 0.104921 0.069809 0.003788 0.024365 0.019991
C2-19 C 0.062363 0.104921 0.069809 0.003788 0.024365 0.019991
C2-20 C 0.062363 0.104921 0.069809 0.003788 0.024365 0.019991
C2-21 C 0.062363 0.104921 0.069809 -0.003788 0.024365 -0.019991
C2-22 C 0.062363 0.104921 0.069809 -0.003788 0.024365 -0.019991
C2-23 C 0.062363 0.104921 0.069809 -0.003788 0.024365 -0.019991
C2-24 C 0.062363 0.104921 0.069809 -0.003788 0.024365 -0.019991
C2-25 C 0.062363 0.104921 0.069809 -0.003788 0.024365 -0.019991
C2-26 C 0.062363 0.104921 0.069809 -0.003788 0.024365 -0.019991
C2-27 C 0.062363 0.104921 0.069809 -0.003788 0.024365 -0.019991
C2-28 C 0.062363 0.104921 0.069809 -0.003788 0.024365 -0.019991
C2-29 C 0.062363 0.104921 0.069809 -0.003788 0.024365 -0.019991
C2-30 C 0.062363 0.104921 0.069809 -0.003788 0.024365 -0.019991
C2-31 C 0.062363 0.104921 0.069809 -0.003788 0.024365 -0.019991
C2-32 C 0.062363 0.104921 0.069809 -0.003788 0.024365 -0.019991
C2-33 C 0.062363 0.104921 0.069809 -0.003788 0.024365 -0.019991
C2-34 C 0.062363 0.104921 0.069809 -0.003788 0.024365 -0.019991
C2-35 C 0.062363 0.104921 0.069809 -0.003788 0.024365 -0.019991
C2-36 C 0.062363 0.104921 0.069809 -0.003788 0.024365 -0.019991
C2-37 C 0.062363 0.104921 0.069809 -0.003788 0.024365 -0.019991
C2-38 C 0.062363 0.104921 0.069809 -0.003788 0.024365 -0.019991
C2-39 C 0.062363 0.104921 0.069809 -0.003788 0.024365 -0.019991
C2-40 C 0.062363 0.104921 0.069809 -0.003788 0.024365 -0.019991
C2-41 C 0.062363 0.104921 0.069809 0.003788 0.024365 0.019991
C2-42 C 0.062363 0.104921 0.069809 0.003788 0.024365 0.019991
C2-43 C 0.062363 0.104921 0.069809 0.003788 0.024365 0.019991
C2-44 C 0.062363 0.104921 0.069809 0.003788 0.024365 0.019991
C2-45 C 0.062363 0.104921 0.069809 0.003788 0.024365 0.019991
C2-46 C 0.062363 0.104921 0.069809 0.003788 0.024365 0.019991
C2-47 C 0.062363 0.104921 0.069809 0.003788 0.024365 0.019991
C2-48 C 0.062363 0.104921 0.069809 0.003788 0.024365 0.019991
C2-49 C 0.062363 0.104921 0.069809 0.003788 0.024365 0.019991
C2-50 C 0.062363 0.104921 0.069809 0.003788 0.024365 0.019991
C2-51 C 0.062363 0.104921 0.069809 0.003788 0.024365 0.019991
C2-52 C 0.062363 0.104921 0.069809 0.003788 0.024365 0.019991
C2-53 C 0.062363 0.104921 0.069809 0.003788 0.024365 0.019991
C2-54 C 0.062363 0.104921 0.069809 0.003788 0.024365 0.019991
C2-55 C 0.062363 0.104921 0.069809 0.003788 0.024365 0.019991
C2-56 C 0.062363 0.104921 0.069809 0.003788 0.024365 0.019991
C2-57 C 0.062363 0.104921 0.069809 0.003788 0.024365 0.019991
C2-58 C 0.062363 0.104921 0.069809 0.003788 0.024365 0.019991
C2-59 C 0.062363 0.104921 0.069809 0.003788 0.024365 0.019991
C2-60 C 0.062363 0.104921 0.069809 0.003788 0.024365 0.019991
C2-61 C 0.062363 0.104921 0.069809 -0.003788 0.024365 -0.019991
C2-62 C 0.062363 0.104921 0.069809 -0.003788 0.024365 -0.019991
C2-63 C 0.062363 0.104921 0.069809 -0.003788 0.024365 -0.019991
C2-64 C 0.062363 0.104921 0.069809 -0.003788 0.024365 -0.019991
C2-65 C 0.062363 0.104921 0.069809 -0.003788 0.024365 -0.019991
C2-66 C 0.062363 0.104921 0.069809 -0.003788 0.024365 -0.019991
C2-67 C 0.062363 0.104921 0.069809 -0.003788 0.024365 -0.019991
C2-68 C 0.062363 0.104921 0.069809 -0.003788 0.024365 -0.019991
C2-69 C 0.062363 0.104921 0.069809 -0.003788 0.024365 -0.019991
C2-70 C 0.062363 0.104921 0.069809 -0.003788 0.024365 -0.019991
C2-71 C 0.062363 0.104921 0.069809 -0.003788 0.024365 -0.019991
C2-72 C 0.062363 0.104921 0.069809 -0.003788 0.024365 -0.019991
C2-73 C 0.062363 0.104921 0.069809 -0.003788 0.024365 -0.019991
C2-74 C 0.062363 0.104921 0.069809 -0.003788 0.024365 -0.019991
C2-75 C 0.062363 0.104921 0.069809 -0.003788 0.024365 -0.019991
C2-76 C 0.062363 0.104921 0.069809 -0.003788 0.024365 -0.019991
C2-77 C 0.062363 0.104921 0.069809 -0.003788 0.024365 -0.019991
C2-78 C 0.062363 0.104921 0.069809 -0.003788 0.024365 -0.019991
C2-79 C 0.062363 0.104921 0.069809 -0.003788 0.024365 -0.019991
C2-80 C 0.062363 0.104921 0.069809 -0.003788 0.024365 -0.019991
C3-1 C 0.056508 0.076126 0.110922 0.003835 0.030354 0.035012
C3-2 C 0.056508 0.076126 0.110922 0.003835 0.030354 0.035012
C3-3 C 0.056508 0.076126 0.110922 0.003835 0.030354 0.035012
C3-4 C 0.056508 0.076126 0.110922 0.003835 0.030354 0.035012
C3-5 C 0.056508 0.076126 0.110922 0.003835 0.030354 0.035012
C3-6 C 0.056508 0.076126 0.110922 0.003835 0.030354 0.035012
C3-7 C 0.056508 0.076126 0.110922 0.003835 0.030354 0.035012
C3-8 C 0.056508 0.076126 0.110922 0.003835 0.030354 0.035012
C3-9 C 0.056508 0.076126 0.110922 0.003835 0.030354 0.035012
C3-10 C 0.056508 0.076126 0.110922 0.003835 0.030354 0.035012
C3-11 C 0.056508 0.076126 0.110922 0.003835 0.030354 0.035012
C3-12 C 0.056508 0.076126 0.110922 0.003835 0.030354 0.035012
C3-13 C 0.056508 0.076126 0.110922 0.003835 0.030354 0.035012
C3-14 C 0.056508 0.076126 0.110922 0.003835 0.030354 0.035012
C3-15 C 0.056508 0.076126 0.110922 0.003835 0.030354 0.035012
C3-16 C 0.056508 0.076126 0.110922 0.003835 0.030354 0.035012
C3-17 C 0.056508 0.076126 0.110922 0.003835 0.030354 0.035012
C3-18 C 0.056508 0.076126 0.110922 0.003835 0.030354 0.035012
C3-19 C 0.056508 0.076126 0.110922 0.003835 0.030354 0.035012
C3-20 C 0.056508 0.076126 0.110922 0.003835 0.030354 0.035012
C3-21 C 0.056508 0.076126 0.110922 -0.003835 0.030354 -0.035012
C3-22 C 0.056508 0.076126 0.110922 -0.003835 0.030354 -0.035012
C3-23 C 0.056508 0.076126 0.110922 -0.003835 0.030354 -0.035012
C3-24 C 0.056508 0.076126 0.110922 -0.003835 0.030354 -0.035012
C3-25 C 0.056508 0.076126 0.110922 -0.003835 0.030354 -0.035012
C3-26 C 0.056508 0.076126 0.110922 -0.003835 0.030354 -0.035012
C3-27 C 0.056508 0.076126 0.110922 -0.003835 0.030354 -0.035012
C3-28 C 0.056508 0.076126 0.110922 -0.003835 0.030354 -0.035012
C3-29 C 0.056508 0.076126 0.110922 -0.003835 0.030354 -0.035012
C3-30 C 0.056508 0.076126 0.110922 -0.003835 0.030354 -0.035012
C3-31 C 0.056508 0.076126 0.110922 -0.003835 0.030354 -0.035012
C3-32 C 0.056508 0.076126 0.110922 -0.003835 0.030354 -0.035012
C3-33 C 0.056508 0.076126 0.110922 -0.003835 0.030354 -0.035012
C3-34 C 0.056508 0.076126 0.110922 -0.003835 0.030354 -0.035012
C3-35 C 0.056508 0.076126 0.110922 -0.003835 0.030354 -0.035012
C3-36 C 0.056508 0.076126 0.110922 -0.003835 0.030354 -0.035012
C3-37 C 0.056508 0.076126 0.110922 -0.003835 0.030354 -0.035012
C3-38 C 0.056508 0.076126 0.110922 -0.003835 0.030354 -0.035012
C3-39 C 0.056508 0.076126 0.110922 -0.003835 0.030354 -0.035012
C3-40 C 0.056508 0.076126 0.110922 -0.003835 0.030354 -0.035012
C3-41 C 0.056508 0.076126 0.110922 0.003835 0.030354 0.035012
C3-42 C 0.056508 0.076126 0.110922 0.003835 0.030354 0.035012
C3-43 C 0.056508 0.076126 0.110922 0.003835 0.030354 0.035012
C3-44 C 0.056508 0.076126 0.110922 0.003835 0.030354 0.035012
C3-45 C 0.056508 0.076126 0.110922 0.003835 0.030354 0.035012
C3-46 C 0.056508 0.076126 0.110922 0.003835 0.030354 0.035012
C3-47 C 0.056508 0.076126 0.110922 0.003835 0.030354 0.035012
C3-48 C 0.056508 0.076126 0.110922 0.003835 0.030354 0.035012
C3-49 C 0.056508 0.076126 0.110922 0.003835 0.030354 0.035012
C3-50 C 0.056508 0.076126 0.110922 0.003835 0.030354 0.035012
C3-51 C 0.056508 0.076126 0.110922 0.003835 0.030354 0.035012
C3-52 C 0.056508 0.076126 0.110922 0.003835 0.030354 0.035012
C3-53 C 0.056508 0.076126 0.110922 0.003835 0.030354 0.035012
C3-54 C 0.056508 0.076126 0.110922 0.003835 0.030354 0.035012
C3-55 C 0.056508 0.076126 0.110922 0.003835 0.030354 0.035012
C3-56 C 0.056508 0.076126 0.110922 0.003835 0.030354 0.035012
C3-57 C 0.056508 0.076126 0.110922 0.003835 0.030354 0.035012
C3-58 C 0.056508 0.076126 0.110922 0.003835 0.030354 0.035012
C3-59 C 0.056508 0.076126 0.110922 0.003835 0.030354 0.035012
C3-60 C 0.056508 0.076126 0.110922 0.003835 0.030354 0.035012
C3-61 C 0.056508 0.076126 0.110922 -0.003835 0.030354 -0.035012
C3-62 C 0.056508 0.076126 0.110922 -0.003835 0.030354 -0.035012
C3-63 C 0.056508 0.076126 0.110922 -0.003835 0.030354 -0.035012
C3-64 C 0.056508 0.076126 0.110922 -0.003835 0.030354 -0.035012
C3-65 C 0.056508 0.076126 0.110922 -0.003835 0.030354 -0.035012
C3-66 C 0.056508 0.076126 0.110922 -0.003835 0.030354 -0.035012
C3-67 C 0.056508 0.076126 0.110922 -0.003835 0.030354 -0.035012
C3-68 C 0.056508 0.076126 0.110922 -0.003835 0.030354 -0.035012
C3-69 C 0.056508 0.076126 0.110922 -0.003835 0.030354 -0.035012
C3-70 C 0.056508 0.076126 0.110922 -0.003835 0.030354 -0.035012
C3-71 C 0.056508 0.076126 0.110922 -0.003835 0.030354 -0.035012
C3-72 C 0.056508 0.076126 0.110922 -0.003835 0.030354 -0.035012
C3-73 C 0.056508 0.076126 0.110922 -0.003835 0.030354 -0.035012
C3-74 C 0.056508 0.076126 0.110922 -0.003835 0.030354 -0.035012
C3-75 C 0.056508 0.076126 0.110922 -0.003835 0.030354 -0.035012
C3-76 C 0.056508 0.076126 0.110922 -0.003835 0.030354 -0.035012
C3-77 C 0.056508 0.076126 0.110922 -0.003835 0.030354 -0.035012
C3-78 C 0.056508 0.076126 0.110922 -0.003835 0.030354 -0.035012
C3-79 C 0.056508 0.076126 0.110922 -0.003835 0.030354 -0.035012
C3-80 C 0.056508 0.076126 0.110922 -0.003835 0.030354 -0.035012
C4-1 C 0.062872 0.068182 0.096102 -0.007109 0.012538 0.01329
C4-2 C 0.062872 0.068182 0.096102 -0.007109 0.012538 0.01329
C4-3 C 0.062872 0.068182 0.096102 -0.007109 0.012538 0.01329
C4-4 C 0.062872 0.068182 0.096102 -0.007109 0.012538 0.01329
C4-5 C 0.062872 0.068182 0.096102 -0.007109 0.012538 0.01329
C4-6 C 0.062872 0.068182 0.096102 -0.007109 0.012538 0.01329
C4-7 C 0.062872 0.068182 0.096102 -0.007109 0.012538 0.01329
C4-8 C 0.062872 0.068182 0.096102 -0.007109 0.012538 0.01329
C4-9 C 0.062872 0.068182 0.096102 -0.007109 0.012538 0.01329
C4-10 C 0.062872 0.068182 0.096102 -0.007109 0.012538 0.01329
C4-11 C 0.062872 0.068182 0.096102 -0.007109 0.012538 0.01329
C4-12 C 0.062872 0.068182 0.096102 -0.007109 0.012538 0.01329
C4-13 C 0.062872 0.068182 0.096102 -0.007109 0.012538 0.01329
C4-14 C 0.062872 0.068182 0.096102 -0.007109 0.012538 0.01329
C4-15 C 0.062872 0.068182 0.096102 -0.007109 0.012538 0.01329
C4-16 C 0.062872 0.068182 0.096102 -0.007109 0.012538 0.01329
C4-17 C 0.062872 0.068182 0.096102 -0.007109 0.012538 0.01329
C4-18 C 0.062872 0.068182 0.096102 -0.007109 0.012538 0.01329
C4-19 C 0.062872 0.068182 0.096102 -0.007109 0.012538 0.01329
C4-20 C 0.062872 0.068182 0.096102 -0.007109 0.012538 0.01329
C4-21 C 0.062872 0.068182 0.096102 0.007109 0.012538 -0.01329
C4-22 C 0.062872 0.068182 0.096102 0.007109 0.012538 -0.01329
C4-23 C 0.062872 0.068182 0.096102 0.007109 0.012538 -0.01329
C4-24 C 0.062872 0.068182 0.096102 0.007109 0.012538 -0.01329
C4-25 C 0.062872 0.068182 0.096102 0.007109 0.012538 -0.01329
C4-26 C 0.062872 0.068182 0.096102 0.007109 0.012538 -0.01329
C4-27 C 0.062872 0.068182 0.096102 0.007109 0.012538 -0.01329
C4-28 C 0.062872 0.068182 0.096102 0.007109 0.012538 -0.01329
C4-29 C 0.062872 0.068182 0.096102 0.007109 0.012538 -0.01329
C4-30 C 0.062872 0.068182 0.096102 0.007109 0.012538 -0.01329
C4-31 C 0.062872 0.068182 0.096102 0.007109 0.012538 -0.01329
C4-32 C 0.062872 0.068182 0.096102 0.007109 0.012538 -0.01329
C4-33 C 0.062872 0.068182 0.096102 0.007109 0.012538 -0.01329
C4-34 C 0.062872 0.068182 0.096102 0.007109 0.012538 -0.01329
C4-35 C 0.062872 0.068182 0.096102 0.007109 0.012538 -0.01329
C4-36 C 0.062872 0.068182 0.096102 0.007109 0.012538 -0.01329
C4-37 C 0.062872 0.068182 0.096102 0.007109 0.012538 -0.01329
C4-38 C 0.062872 0.068182 0.096102 0.007109 0.012538 -0.01329
C4-39 C 0.062872 0.068182 0.096102 0.007109 0.012538 -0.01329
C4-40 C 0.062872 0.068182 0.096102 0.007109 0.012538 -0.01329
C4-41 C 0.062872 0.068182 0.096102 -0.007109 0.012538 0.01329
C4-42 C 0.062872 0.068182 0.096102 -0.007109 0.012538 0.01329
C4-43 C 0.062872 0.068182 0.096102 -0.007109 0.012538 0.01329
C4-44 C 0.062872 0.068182 0.096102 -0.007109 0.012538 0.01329
C4-45 C 0.062872 0.068182 0.096102 -0.007109 0.012538 0.01329
C4-46 C 0.062872 0.068182 0.096102 -0.007109 0.012538 0.01329
C4-47 C 0.062872 0.068182 0.096102 -0.007109 0.012538 0.01329
C4-48 C 0.062872 0.068182 0.096102 -0.007109 0.012538 0.01329
C4-49 C 0.062872 0.068182 0.096102 -0.007109 0.012538 0.01329
C4-50 C 0.062872 0.068182 0.096102 -0.007109 0.012538 0.01329
C4-51 C 0.062872 0.068182 0.096102 -0.007109 0.012538 0.01329
C4-52 C 0.062872 0.068182 0.096102 -0.007109 0.012538 0.01329
C4-53 C 0.062872 0.068182 0.096102 -0.007109 0.012538 0.01329
C4-54 C 0.062872 0.068182 0.096102 -0.007109 0.012538 0.01329
C4-55 C 0.062872 0.068182 0.096102 -0.007109 0.012538 0.01329
C4-56 C 0.062872 0.068182 0.096102 -0.007109 0.012538 0.01329
C4-57 C 0.062872 0.068182 0.096102 -0.007109 0.012538 0.01329
C4-58 C 0.062872 0.068182 0.096102 -0.007109 0.012538 0.01329
C4-59 C 0.062872 0.068182 0.096102 -0.007109 0.012538 0.01329
C4-60 C 0.062872 0.068182 0.096102 -0.007109 0.012538 0.01329
C4-61 C 0.062872 0.068182 0.096102 0.007109 0.012538 -0.01329
C4-62 C 0.062872 0.068182 0.096102 0.007109 0.012538 -0.01329
C4-63 C 0.062872 0.068182 0.096102 0.007109 0.012538 -0.01329
C4-64 C 0.062872 0.068182 0.096102 0.007109 0.012538 -0.01329
C4-65 C 0.062872 0.068182 0.096102 0.007109 0.012538 -0.01329
C4-66 C 0.062872 0.068182 0.096102 0.007109 0.012538 -0.01329
C4-67 C 0.062872 0.068182 0.096102 0.007109 0.012538 -0.01329
C4-68 C 0.062872 0.068182 0.096102 0.007109 0.012538 -0.01329
C4-69 C 0.062872 0.068182 0.096102 0.007109 0.012538 -0.01329
C4-70 C 0.062872 0.068182 0.096102 0.007109 0.012538 -0.01329
C4-71 C 0.062872 0.068182 0.096102 0.007109 0.012538 -0.01329
C4-72 C 0.062872 0.068182 0.096102 0.007109 0.012538 -0.01329
C4-73 C 0.062872 0.068182 0.096102 0.007109 0.012538 -0.01329
C4-74 C 0.062872 0.068182 0.096102 0.007109 0.012538 -0.01329
C4-75 C 0.062872 0.068182 0.096102 0.007109 0.012538 -0.01329
C4-76 C 0.062872 0.068182 0.096102 0.007109 0.012538 -0.01329
C4-77 C 0.062872 0.068182 0.096102 0.007109 0.012538 -0.01329
C4-78 C 0.062872 0.068182 0.096102 0.007109 0.012538 -0.01329
C4-79 C 0.062872 0.068182 0.096102 0.007109 0.012538 -0.01329
C4-80 C 0.062872 0.068182 0.096102 0.007109 0.012538 -0.01329
C5-1 C 0.056501 0.068182 0.063026 0.00159 0.013358 0.002234
C5-2 C 0.056501 0.068182 0.063026 0.00159 0.013358 0.002234
C5-3 C 0.056501 0.068182 0.063026 0.00159 0.013358 0.002234
C5-4 C 0.056501 0.068182 0.063026 0.00159 0.013358 0.002234
C5-5 C 0.056501 0.068182 0.063026 0.00159 0.013358 0.002234
C5-6 C 0.056501 0.068182 0.063026 0.00159 0.013358 0.002234
C5-7 C 0.056501 0.068182 0.063026 0.00159 0.013358 0.002234
C5-8 C 0.056501 0.068182 0.063026 0.00159 0.013358 0.002234
C5-9 C 0.056501 0.068182 0.063026 0.00159 0.013358 0.002234
C5-10 C 0.056501 0.068182 0.063026 0.00159 0.013358 0.002234
C5-11 C 0.056501 0.068182 0.063026 0.00159 0.013358 0.002234
C5-12 C 0.056501 0.068182 0.063026 0.00159 0.013358 0.002234
C5-13 C 0.056501 0.068182 0.063026 0.00159 0.013358 0.002234
C5-14 C 0.056501 0.068182 0.063026 0.00159 0.013358 0.002234
C5-15 C 0.056501 0.068182 0.063026 0.00159 0.013358 0.002234
C5-16 C 0.056501 0.068182 0.063026 0.00159 0.013358 0.002234
C5-17 C 0.056501 0.068182 0.063026 0.00159 0.013358 0.002234
C5-18 C 0.056501 0.068182 0.063026 0.00159 0.013358 0.002234
C5-19 C 0.056501 0.068182 0.063026 0.00159 0.013358 0.002234
C5-20 C 0.056501 0.068182 0.063026 0.00159 0.013358 0.002234
C5-21 C 0.056501 0.068182 0.063026 -0.00159 0.013358 -0.002234
C5-22 C 0.056501 0.068182 0.063026 -0.00159 0.013358 -0.002234
C5-23 C 0.056501 0.068182 0.063026 -0.00159 0.013358 -0.002234
C5-24 C 0.056501 0.068182 0.063026 -0.00159 0.013358 -0.002234
C5-25 C 0.056501 0.068182 0.063026 -0.00159 0.013358 -0.002234
C5-26 C 0.056501 0.068182 0.063026 -0.00159 0.013358 -0.002234
C5-27 C 0.056501 0.068182 0.063026 -0.00159 0.013358 -0.002234
C5-28 C 0.056501 0.068182 0.063026 -0.00159 0.013358 -0.002234
C5-29 C 0.056501 0.068182 0.063026 -0.00159 0.013358 -0.002234
C5-30 C 0.056501 0.068182 0.063026 -0.00159 0.013358 -0.002234
C5-31 C 0.056501 0.068182 0.063026 -0.00159 0.013358 -0.002234
C5-32 C 0.056501 0.068182 0.063026 -0.00159 0.013358 -0.002234
C5-33 C 0.056501 0.068182 0.063026 -0.00159 0.013358 -0.002234
C5-34 C 0.056501 0.068182 0.063026 -0.00159 0.013358 -0.002234
C5-35 C 0.056501 0.068182 0.063026 -0.00159 0.013358 -0.002234
C5-36 C 0.056501 0.068182 0.063026 -0.00159 0.013358 -0.002234
C5-37 C 0.056501 0.068182 0.063026 -0.00159 0.013358 -0.002234
C5-38 C 0.056501 0.068182 0.063026 -0.00159 0.013358 -0.002234
C5-39 C 0.056501 0.068182 0.063026 -0.00159 0.013358 -0.002234
C5-40 C 0.056501 0.068182 0.063026 -0.00159 0.013358 -0.002234
C5-41 C 0.056501 0.068182 0.063026 0.00159 0.013358 0.002234
C5-42 C 0.056501 0.068182 0.063026 0.00159 0.013358 0.002234
C5-43 C 0.056501 0.068182 0.063026 0.00159 0.013358 0.002234
C5-44 C 0.056501 0.068182 0.063026 0.00159 0.013358 0.002234
C5-45 C 0.056501 0.068182 0.063026 0.00159 0.013358 0.002234
C5-46 C 0.056501 0.068182 0.063026 0.00159 0.013358 0.002234
C5-47 C 0.056501 0.068182 0.063026 0.00159 0.013358 0.002234
C5-48 C 0.056501 0.068182 0.063026 0.00159 0.013358 0.002234
C5-49 C 0.056501 0.068182 0.063026 0.00159 0.013358 0.002234
C5-50 C 0.056501 0.068182 0.063026 0.00159 0.013358 0.002234
C5-51 C 0.056501 0.068182 0.063026 0.00159 0.013358 0.002234
C5-52 C 0.056501 0.068182 0.063026 0.00159 0.013358 0.002234
C5-53 C 0.056501 0.068182 0.063026 0.00159 0.013358 0.002234
C5-54 C 0.056501 0.068182 0.063026 0.00159 0.013358 0.002234
C5-55 C 0.056501 0.068182 0.063026 0.00159 0.013358 0.002234
C5-56 C 0.056501 0.068182 0.063026 0.00159 0.013358 0.002234
C5-57 C 0.056501 0.068182 0.063026 0.00159 0.013358 0.002234
C5-58 C 0.056501 0.068182 0.063026 0.00159 0.013358 0.002234
C5-59 C 0.056501 0.068182 0.063026 0.00159 0.013358 0.002234
C5-60 C 0.056501 0.068182 0.063026 0.00159 0.013358 0.002234
C5-61 C 0.056501 0.068182 0.063026 -0.00159 0.013358 -0.002234
C5-62 C 0.056501 0.068182 0.063026 -0.00159 0.013358 -0.002234
C5-63 C 0.056501 0.068182 0.063026 -0.00159 0.013358 -0.002234
C5-64 C 0.056501 0.068182 0.063026 -0.00159 0.013358 -0.002234
C5-65 C 0.056501 0.068182 0.063026 -0.00159 0.013358 -0.002234
C5-66 C 0.056501 0.068182 0.063026 -0.00159 0.013358 -0.002234
C5-67 C 0.056501 0.068182 0.063026 -0.00159 0.013358 -0.002234
C5-68 C 0.056501 0.068182 0.063026 -0.00159 0.013358 -0.002234
C5-69 C 0.056501 0.068182 0.063026 -0.00159 0.013358 -0.002234
C5-70 C 0.056501 0.068182 0.063026 -0.00159 0.013358 -0.002234
C5-71 C 0.056501 0.068182 0.063026 -0.00159 0.013358 -0.002234
C5-72 C 0.056501 0.068182 0.063026 -0.00159 0.013358 -0.002234
C5-73 C 0.056501 0.068182 0.063026 -0.00159 0.013358 -0.002234
C5-74 C 0.056501 0.068182 0.063026 -0.00159 0.013358 -0.002234
C5-75 C 0.056501 0.068182 0.063026 -0.00159 0.013358 -0.002234
C5-76 C 0.056501 0.068182 0.063026 -0.00159 0.013358 -0.002234
C5-77 C 0.056501 0.068182 0.063026 -0.00159 0.013358 -0.002234
C5-78 C 0.056501 0.068182 0.063026 -0.00159 0.013358 -0.002234
C5-79 C 0.056501 0.068182 0.063026 -0.00159 0.013358 -0.002234
C5-80 C 0.056501 0.068182 0.063026 -0.00159 0.013358 -0.002234
Cl1-1 Cl 0.073947 0.065534 0.071033 -0.004396 0.02102 -0.001787
Cl1-2 Cl 0.073947 0.065534 0.071033 -0.004396 0.02102 -0.001787
Cl1-3 Cl 0.073947 0.065534 0.071033 -0.004396 0.02102 -0.001787
Cl1-4 Cl 0.073947 0.065534 0.071033 -0.004396 0.02102 -0.001787
Cl1-5 Cl 0.073947 0.065534 0.071033 -0.004396 0.02102 -0.001787
Cl1-6 Cl 0.073947 0.065534 0.071033 -0.004396 0.02102 -0.001787
Cl1-7 Cl 0.073947 0.065534 0.071033 -0.004396 0.02102 -0.001787
Cl1-8 Cl 0.073947 0.065534 0.071033 -0.004396 0.02102 -0.001787
Cl1-9 Cl 0.073947 0.065534 0.071033 -0.004396 0.02102 -0.001787
Cl1-10 Cl 0.073947 0.065534 0.071033 0.004396 0.02102 0.001787
Cl1-11 Cl 0.073947 0.065534 0.071033 0.004396 0.02102 0.001787
Cl1-12 Cl 0.073947 0.065534 0.071033 0.004396 0.02102 0.001787
Cl1-13 Cl 0.073947 0.065534 0.071033 0.004396 0.02102 0.001787
Cl1-14 Cl 0.073947 0.065534 0.071033 0.004396 0.02102 0.001787
Cl1-15 Cl 0.073947 0.065534 0.071033 0.004396 0.02102 0.001787
Cl1-16 Cl 0.073947 0.065534 0.071033 0.004396 0.02102 0.001787
Cl1-17 Cl 0.073947 0.065534 0.071033 0.004396 0.02102 0.001787
Cl1-18 Cl 0.073947 0.065534 0.071033 0.004396 0.02102 0.001787
Cl1-19 Cl 0.073947 0.065534 0.071033 0.004396 0.02102 0.001787
Cl1-20 Cl 0.073947 0.065534 0.071033 0.004396 0.02102 0.001787
Cl1-21 Cl 0.073947 0.065534 0.071033 -0.004396 0.02102 -0.001787
Cl1-22 Cl 0.073947 0.065534 0.071033 -0.004396 0.02102 -0.001787
Cl1-23 Cl 0.073947 0.065534 0.071033 -0.004396 0.02102 -0.001787
Cl1-24 Cl 0.073947 0.065534 0.071033 -0.004396 0.02102 -0.001787
Cl1-25 Cl 0.073947 0.065534 0.071033 -0.004396 0.02102 -0.001787
Cl1-26 Cl 0.073947 0.065534 0.071033 -0.004396 0.02102 -0.001787
Cl1-27 Cl 0.073947 0.065534 0.071033 -0.004396 0.02102 -0.001787
Cl1-28 Cl 0.073947 0.065534 0.071033 -0.004396 0.02102 -0.001787
Cl1-29 Cl 0.073947 0.065534 0.071033 -0.004396 0.02102 -0.001787
Cl1-30 Cl 0.073947 0.065534 0.071033 -0.004396 0.02102 -0.001787
Cl1-31 Cl 0.073947 0.065534 0.071033 -0.004396 0.02102 -0.001787
Cl1-32 Cl 0.073947 0.065534 0.071033 0.004396 0.02102 0.001787
Cl1-33 Cl 0.073947 0.065534 0.071033 0.004396 0.02102 0.001787
Cl1-34 Cl 0.073947 0.065534 0.071033 0.004396 0.02102 0.001787
Cl1-35 Cl 0.073947 0.065534 0.071033 0.004396 0.02102 0.001787
Cl1-36 Cl 0.073947 0.065534 0.071033 0.004396 0.02102 0.001787
Cl1-37 Cl 0.073947 0.065534 0.071033 0.004396 0.02102 0.001787
Cl1-38 Cl 0.073947 0.065534 0.071033 0.004396 0.02102 0.001787
Cl1-39 Cl 0.073947 0.065534 0.071033 0.004396 0.02102 0.001787
Cl1-40 Cl 0.073947 0.065534 0.071033 0.004396 0.02102 0.001787
O1-1 O 0.112533 0.269751 0.159166 -0.037227 0.042016 -0.130666
O1-2 O 0.112533 0.269751 0.159166 -0.037227 0.042016 -0.130666
O1-3 O 0.112533 0.269751 0.159166 -0.037227 0.042016 -0.130666
O1-4 O 0.112533 0.269751 0.159166 -0.037227 0.042016 -0.130666
O1-5 O 0.112533 0.269751 0.159166 -0.037227 0.042016 -0.130666
O1-6 O 0.112533 0.269751 0.159166 -0.037227 0.042016 -0.130666
O1-7 O 0.112533 0.269751 0.159166 -0.037227 0.042016 -0.130666
O1-8 O 0.112533 0.269751 0.159166 -0.037227 0.042016 -0.130666
O1-9 O 0.112533 0.269751 0.159166 -0.037227 0.042016 -0.130666
O1-10 O 0.112533 0.269751 0.159166 -0.037227 0.042016 -0.130666
O1-11 O 0.112533 0.269751 0.159166 0.037227 0.042016 0.130666
O1-12 O 0.112533 0.269751 0.159166 0.037227 0.042016 0.130666
O1-13 O 0.112533 0.269751 0.159166 0.037227 0.042016 0.130666
O1-14 O 0.112533 0.269751 0.159166 0.037227 0.042016 0.130666
O1-15 O 0.112533 0.269751 0.159166 0.037227 0.042016 0.130666
O1-16 O 0.112533 0.269751 0.159166 0.037227 0.042016 0.130666
O1-17 O 0.112533 0.269751 0.159166 0.037227 0.042016 0.130666
O1-18 O 0.112533 0.269751 0.159166 0.037227 0.042016 0.130666
O1-19 O 0.112533 0.269751 0.159166 0.037227 0.042016 0.130666
O1-20 O 0.112533 0.269751 0.159166 0.037227 0.042016 0.130666
O1-21 O 0.112533 0.269751 0.159166 -0.037227 0.042016 -0.130666
O1-22 O 0.112533 0.269751 0.159166 -0.037227 0.042016 -0.130666
O1-23 O 0.112533 0.269751 0.159166 -0.037227 0.042016 -0.130666
O1-24 O 0.112533 0.269751 0.159166 -0.037227 0.042016 -0.130666
O1-25 O 0.112533 0.269751 0.159166 -0.037227 0.042016 -0.130666
O1-26 O 0.112533 0.269751 0.159166 -0.037227 0.042016 -0.130666
O1-27 O 0.112533 0.269751 0.159166 -0.037227 0.042016 -0.130666
O1-28 O 0.112533 0.269751 0.159166 -0.037227 0.042016 -0.130666
O1-29 O 0.112533 0.269751 0.159166 -0.037227 0.042016 -0.130666
O1-30 O 0.112533 0.269751 0.159166 -0.037227 0.042016 -0.130666
O1-31 O 0.112533 0.269751 0.159166 0.037227 0.042016 0.130666
O1-32 O 0.112533 0.269751 0.159166 0.037227 0.042016 0.130666
O1-33 O 0.112533 0.269751 0.159166 0.037227 0.042016 0.130666
O1-34 O 0.112533 0.269751 0.159166 0.037227 0.042016 0.130666
O1-35 O 0.112533 0.269751 0.159166 0.037227 0.042016 0.130666
O1-36 O 0.112533 0.269751 0.159166 0.037227 0.042016 0.130666
O1-37 O 0.112533 0.269751 0.159166 0.037227 0.042016 0.130666
O1-38 O 0.112533 0.269751 0.159166 0.037227 0.042016 0.130666
O1-39 O 0.112533 0.269751 0.159166 0.037227 0.042016 0.130666
O1-40 O 0.112533 0.269751 0.159166 0.037227 0.042016 0.130666
O2-1 O 0.284303 0.214477 0.239959 -0.046441 0.195063 -0.132509
O2-2 O 0.284303 0.214477 0.239959 -0.046441 0.195063 -0.132509
O2-3 O 0.284303 0.214477 0.239959 -0.046441 0.195063 -0.132509
O2-4 O 0.284303 0.214477 0.239959 -0.046441 0.195063 -0.132509
O2-5 O 0.284303 0.214477 0.239959 -0.046441 0.195063 -0.132509
O2-6 O 0.284303 0.214477 0.239959 -0.046441 0.195063 -0.132509
O2-7 O 0.284303 0.214477 0.239959 -0.046441 0.195063 -0.132509
O2-8 O 0.284303 0.214477 0.239959 -0.046441 0.195063 -0.132509
O2-9 O 0.284303 0.214477 0.239959 -0.046441 0.195063 -0.132509
O2-10 O 0.284303 0.214477 0.239959 -0.046441 0.195063 -0.132509
O2-11 O 0.284303 0.214477 0.239959 0.046441 0.195063 0.132509
O2-12 O 0.284303 0.214477 0.239959 0.046441 0.195063 0.132509
O2-13 O 0.284303 0.214477 0.239959 0.046441 0.195063 0.132509
O2-14 O 0.284303 0.214477 0.239959 0.046441 0.195063 0.132509
O2-15 O 0.284303 0.214477 0.239959 0.046441 0.195063 0.132509
O2-16 O 0.284303 0.214477 0.239959 0.046441 0.195063 0.132509
O2-17 O 0.284303 0.214477 0.239959 0.046441 0.195063 0.132509
O2-18 O 0.284303 0.214477 0.239959 0.046441 0.195063 0.132509
O2-19 O 0.284303 0.214477 0.239959 0.046441 0.195063 0.132509
O2-20 O 0.284303 0.214477 0.239959 0.046441 0.195063 0.132509
O2-21 O 0.284303 0.214477 0.239959 -0.046441 0.195063 -0.132509
O2-22 O 0.284303 0.214477 0.239959 -0.046441 0.195063 -0.132509
O2-23 O 0.284303 0.214477 0.239959 -0.046441 0.195063 -0.132509
O2-24 O 0.284303 0.214477 0.239959 -0.046441 0.195063 -0.132509
O2-25 O 0.284303 0.214477 0.239959 -0.046441 0.195063 -0.132509
O2-26 O 0.284303 0.214477 0.239959 -0.046441 0.195063 -0.132509
O2-27 O 0.284303 0.214477 0.239959 -0.046441 0.195063 -0.132509
O2-28 O 0.284303 0.214477 0.239959 -0.046441 0.195063 -0.132509
O2-29 O 0.284303 0.214477 0.239959 -0.046441 0.195063 -0.132509
O2-30 O 0.284303 0.214477 0.239959 -0.046441 0.195063 -0.132509
O2-31 O 0.284303 0.214477 0.239959 0.046441 0.195063 0.132509
O2-32 O 0.284303 0.214477 0.239959 0.046441 0.195063 0.132509
O2-33 O 0.284303 0.214477 0.239959 0.046441 0.195063 0.132509
O2-34 O 0.284303 0.214477 0.239959 0.046441 0.195063 0.132509
O2-35 O 0.284303 0.214477 0.239959 0.046441 0.195063 0.132509
O2-36 O 0.284303 0.214477 0.239959 0.046441 0.195063 0.132509
O2-37 O 0.284303 0.214477 0.239959 0.046441 0.195063 0.132509
O2-38 O 0.284303 0.214477 0.239959 0.046441 0.195063 0.132509
O2-39 O 0.284303 0.214477 0.239959 0.046441 0.195063 0.132509
O2-40 O 0.284303 0.214477 0.239959 0.046441 0.195063 0.132509
O3-1 O 0.27712 0.166484 0.113427 0.010382 0.135413 0.014351
O3-2 O 0.27712 0.166484 0.113427 0.010382 0.135413 0.014351
O3-3 O 0.27712 0.166484 0.113427 0.010382 0.135413 0.014351
O3-4 O 0.27712 0.166484 0.113427 0.010382 0.135413 0.014351
O3-5 O 0.27712 0.166484 0.113427 0.010382 0.135413 0.014351
O3-6 O 0.27712 0.166484 0.113427 0.010382 0.135413 0.014351
O3-7 O 0.27712 0.166484 0.113427 0.010382 0.135413 0.014351
O3-8 O 0.27712 0.166484 0.113427 0.010382 0.135413 0.014351
O3-9 O 0.27712 0.166484 0.113427 0.010382 0.135413 0.014351
O3-10 O 0.27712 0.166484 0.113427 -0.010382 0.135413 -0.014351
O3-11 O 0.27712 0.166484 0.113427 -0.010382 0.135413 -0.014351
O3-12 O 0.27712 0.166484 0.113427 -0.010382 0.135413 -0.014351
O3-13 O 0.27712 0.166484 0.113427 -0.010382 0.135413 -0.014351
O3-14 O 0.27712 0.166484 0.113427 -0.010382 0.135413 -0.014351
O3-15 O 0.27712 0.166484 0.113427 -0.010382 0.135413 -0.014351
O3-16 O 0.27712 0.166484 0.113427 -0.010382 0.135413 -0.014351
O3-17 O 0.27712 0.166484 0.113427 -0.010382 0.135413 -0.014351
O3-18 O 0.27712 0.166484 0.113427 -0.010382 0.135413 -0.014351
O3-19 O 0.27712 0.166484 0.113427 -0.010382 0.135413 -0.014351
O3-20 O 0.27712 0.166484 0.113427 -0.010382 0.135413 -0.014351
O3-21 O 0.27712 0.166484 0.113427 0.010382 0.135413 0.014351
O3-22 O 0.27712 0.166484 0.113427 0.010382 0.135413 0.014351
O3-23 O 0.27712 0.166484 0.113427 0.010382 0.135413 0.014351
O3-24 O 0.27712 0.166484 0.113427 0.010382 0.135413 0.014351
O3-25 O 0.27712 0.166484 0.113427 0.010382 0.135413 0.014351
O3-26 O 0.27712 0.166484 0.113427 0.010382 0.135413 0.014351
O3-27 O 0.27712 0.166484 0.113427 0.010382 0.135413 0.014351
O3-28 O 0.27712 0.166484 0.113427 0.010382 0.135413 0.014351
O3-29 O 0.27712 0.166484 0.113427 0.010382 0.135413 0.014351
O3-30 O 0.27712 0.166484 0.113427 0.010382 0.135413 0.014351
O3-31 O 0.27712 0.166484 0.113427 0.010382 0.135413 0.014351
O3-32 O 0.27712 0.166484 0.113427 -0.010382 0.135413 -0.014351
O3-33 O 0.27712 0.166484 0.113427 -0.010382 0.135413 -0.014351
O3-34 O 0.27712 0.166484 0.113427 -0.010382 0.135413 -0.014351
O3-35 O 0.27712 0.166484 0.113427 -0.010382 0.135413 -0.014351
O3-36 O 0.27712 0.166484 0.113427 -0.010382 0.135413 -0.014351
O3-37 O 0.27712 0.166484 0.113427 -0.010382 0.135413 -0.014351
O3-38 O 0.27712 0.166484 0.113427 -0.010382 0.135413 -0.014351
O3-39 O 0.27712 0.166484 0.113427 -0.010382 0.135413 -0.014351
O3-40 O 0.27712 0.166484 0.113427 -0.010382 0.135413 -0.014351
O4-1 O 0.076399 0.187005 0.173938 -0.012674 0.025699 0.056566
O4-2 O 0.076399 0.187005 0.173938 -0.012674 0.025699 0.056566
O4-3 O 0.076399 0.187005 0.173938 -0.012674 0.025699 0.056566
O4-4 O 0.076399 0.187005 0.173938 -0.012674 0.025699 0.056566
O4-5 O 0.076399 0.187005 0.173938 -0.012674 0.025699 0.056566
O4-6 O 0.076399 0.187005 0.173938 -0.012674 0.025699 0.056566
O4-7 O 0.076399 0.187005 0.173938 -0.012674 0.025699 0.056566
O4-8 O 0.076399 0.187005 0.173938 -0.012674 0.025699 0.056566
O4-9 O 0.076399 0.187005 0.173938 -0.012674 0.025699 0.056566
O4-10 O 0.076399 0.187005 0.173938 -0.012674 0.025699 0.056566
O4-11 O 0.076399 0.187005 0.173938 0.012674 0.025699 -0.056566
O4-12 O 0.076399 0.187005 0.173938 0.012674 0.025699 -0.056566
O4-13 O 0.076399 0.187005 0.173938 0.012674 0.025699 -0.056566
O4-14 O 0.076399 0.187005 0.173938 0.012674 0.025699 -0.056566
O4-15 O 0.076399 0.187005 0.173938 0.012674 0.025699 -0.056566
O4-16 O 0.076399 0.187005 0.173938 0.012674 0.025699 -0.056566
O4-17 O 0.076399 0.187005 0.173938 0.012674 0.025699 -0.056566
O4-18 O 0.076399 0.187005 0.173938 0.012674 0.025699 -0.056566
O4-19 O 0.076399 0.187005 0.173938 0.012674 0.025699 -0.056566
O4-20 O 0.076399 0.187005 0.173938 0.012674 0.025699 -0.056566
O4-21 O 0.076399 0.187005 0.173938 -0.012674 0.025699 0.056566
O4-22 O 0.076399 0.187005 0.173938 -0.012674 0.025699 0.056566
O4-23 O 0.076399 0.187005 0.173938 -0.012674 0.025699 0.056566
O4-24 O 0.076399 0.187005 0.173938 -0.012674 0.025699 0.056566
O4-25 O 0.076399 0.187005 0.173938 -0.012674 0.025699 0.056566
O4-26 O 0.076399 0.187005 0.173938 -0.012674 0.025699 0.056566
O4-27 O 0.076399 0.187005 0.173938 -0.012674 0.025699 0.056566
O4-28 O 0.076399 0.187005 0.173938 -0.012674 0.025699 0.056566
O4-29 O 0.076399 0.187005 0.173938 -0.012674 0.025699 0.056566
O4-30 O 0.076399 0.187005 0.173938 0.012674 0.025699 -0.056566
O4-31 O 0.076399 0.187005 0.173938 0.012674 0.025699 -0.056566
O4-32 O 0.076399 0.187005 0.173938 0.012674 0.025699 -0.056566
O4-33 O 0.076399 0.187005 0.173938 0.012674 0.025699 -0.056566
O4-34 O 0.076399 0.187005 0.173938 0.012674 0.025699 -0.056566
O4-35 O 0.076399 0.187005 0.173938 0.012674 0.025699 -0.056566
O4-36 O 0.076399 0.187005 0.173938 0.012674 0.025699 -0.056566
O4-37 O 0.076399 0.187005 0.173938 0.012674 0.025699 -0.056566
O4-38 O 0.076399 0.187005 0.173938 0.012674 0.025699 -0.056566
O4-39 O 0.076399 0.187005 0.173938 0.012674 0.025699 -0.056566
O4-40 O 0.076399 0.187005 0.173938 0.012674 0.025699 -0.056566

loop_
_atom_type_symbol
_atom_type_scat_dispersion_real
_atom_type_scat_dispersion_imag
_atom_type_scat_source
C 0.0031 0.0016 'International Tables Vol C tables 4.2.6.8 and 6.1.1.1'
H 0.0000 0.0000 'International Tables Vol C tables 4.2.6.8 and 6.1.1.1'
Cl 0.1435 0.1514 'International Tables Vol C tables 4.2.6.8 and 6.1.1.1'
I -0.4867 1.7423 'International Tables Vol C tables 4.2.6.8 and 6.1.1.1'
N 0.0061 0.0032 'International Tables Vol C tables 4.2.6.8 and 6.1.1.1'
O 0.0106 0.0058 'International Tables Vol C tables 4.2.6.8 and 6.1.1.1'
